data_4123568
loop_
_publ_author_name
'Nakamura, Ippei'
'Miras, Haralampos N.'
'Fujiwara, Aya'
'Fujibayashi, Masaru'
'Song, Yu-Fei'
'Cronin, Leroy'
'Tsunashima, Ryo'

_publ_section_title
;
 Investigating the formation of &quot;molybdenum blues&quot; with gel
 electrophoresis and mass spectrometry.
;
_journal_issue 20
_journal_name_full 'Journal of the American Chemical Society'
_journal_page_first 6524
_journal_page_last 6530
_journal_paper_doi 10.1021/ja512758j
_journal_volume 137
_journal_year 2015
_chemical_formula_sum 'C84.5 H186 Mo18 N7.5 O60 S2'
_chemical_formula_weight 4058.45
_chemical_name_systematic
; 
 ? 
;
_space_group_IT_number 19
_symmetry_cell_setting orthorhombic
_symmetry_space_group_name_Hall 'P 2ac 2ab'
_symmetry_space_group_name_H-M 'P 21 21 21'
_atom_sites_solution_hydrogens geom
_atom_sites_solution_primary direct
_atom_sites_solution_secondary difmap
_audit_creation_method SHELXL-97
_cell_angle_alpha 90.00
_cell_angle_beta 90.00
_cell_angle_gamma 90.00
_cell_formula_units_Z 4
_cell_length_a 18.0117(2)
_cell_length_b 27.2840(5)
_cell_length_c 28.0044(5)
_cell_measurement_reflns_used 29834
_cell_measurement_temperature 173(2)
_cell_measurement_theta_max 29.1292
_cell_measurement_theta_min 3.2646
_cell_volume 13762.2(4)
_computing_structure_refinement 'SHELXL-97 (Sheldrick, 1997)'
_computing_structure_solution 'SHELXS-97 (Sheldrick, 1990)'
_diffrn_ambient_temperature 173(2)
_diffrn_detector_area_resol_mean 14.7275
_diffrn_measured_fraction_theta_full 0.997
_diffrn_measured_fraction_theta_max 0.997
_diffrn_measurement_details
;
scan:
    Number of images: 360
               Slice: -60.0000 - 120.0000
         Image width: 0.5000
            Exp time: 10.0000
       Rotation axis: Omega
               Omega: 0.0000
                 Chi: 45.0000
                 Phi: 0.0000
                 XTD: 74.8291
              2theta: 29.9356
scan:
    Number of images: 360
               Slice: -60.0000 - 120.0000
         Image width: 0.5000
            Exp time: 10.0000
       Rotation axis: Omega
               Omega: 0.0000
                 Chi: 45.0000
                 Phi: 90.0000
                 XTD: 74.8291
              2theta: 29.9356
scan:
    Number of images: 360
               Slice: -60.0000 - 120.0000
         Image width: 0.5000
            Exp time: 10.0000
       Rotation axis: Omega
               Omega: 0.0000
                 Chi: 45.0000
                 Phi: 180.0000
                 XTD: 74.8291
              2theta: 29.9356
scan:
    Number of images: 360
               Slice: -60.0000 - 120.0000
         Image width: 0.5000
            Exp time: 10.0000
       Rotation axis: Omega
               Omega: 0.0000
                 Chi: 45.0000
                 Phi: 270.0000
                 XTD: 74.8291
              2theta: 29.9356
;
_diffrn_measurement_device_type 'Rigaku Mercury'
_diffrn_measurement_method dtintegrate.ref
_diffrn_radiation_monochromator 'Graphite Monochromator'
_diffrn_radiation_source 'Rotating Anode'
_diffrn_radiation_type MoK\a
_diffrn_radiation_wavelength 0.71070
_diffrn_reflns_av_R_equivalents 0.0506
_diffrn_reflns_av_sigmaI/netI 0.0424
_diffrn_reflns_limit_h_max 23
_diffrn_reflns_limit_h_min -23
_diffrn_reflns_limit_k_max 35
_diffrn_reflns_limit_k_min -35
_diffrn_reflns_limit_l_max 36
_diffrn_reflns_limit_l_min -35
_diffrn_reflns_number 147665
_diffrn_reflns_theta_full 27.50
_diffrn_reflns_theta_max 27.50
_diffrn_reflns_theta_min 3.27
_exptl_absorpt_coefficient_mu 1.693
_exptl_absorpt_correction_T_max 0.8625
_exptl_absorpt_correction_T_min 0.7975
_exptl_absorpt_correction_type numerical
_exptl_crystal_colour blue
_exptl_crystal_density_diffrn 1.959
_exptl_crystal_density_method 'not measured'
_exptl_crystal_description Block
_exptl_crystal_F_000 8054
_exptl_crystal_size_max 0.14
_exptl_crystal_size_mid 0.14
_exptl_crystal_size_min 0.09
_refine_diff_density_max 3.588
_refine_diff_density_min -2.180
_refine_diff_density_rms 0.220
_refine_ls_abs_structure_details 'Flack H D (1983), Acta Cryst. A39, 876-881'
_refine_ls_abs_structure_Flack 1.01(3)
_refine_ls_extinction_method none
_refine_ls_goodness_of_fit_ref 1.439
_refine_ls_hydrogen_treatment mixed
_refine_ls_matrix_type full
_refine_ls_number_parameters 1582
_refine_ls_number_reflns 31543
_refine_ls_number_restraints 0
_refine_ls_restrained_S_all 1.439
_refine_ls_R_factor_all 0.0680
_refine_ls_R_factor_gt 0.0666
_refine_ls_shift/su_max 0.106
_refine_ls_shift/su_mean 0.002
_refine_ls_structure_factor_coef Fsqd
_refine_ls_weighting_details 'calc w=1/[\s^2^(Fo^2^)+(0.1000P)^2^+0.0000P] where P=(Fo^2^+2Fc^2^)/3'
_refine_ls_weighting_scheme calc
_refine_ls_wR_factor_gt 0.1882
_refine_ls_wR_factor_ref 0.1924
_reflns_number_gt 30683
_reflns_number_total 31543
_reflns_threshold_expression >2sigma(I)
_cod_data_source_file ja512758j_si_002.cif
_cod_data_source_block crystalclear
_cod_depositor_comments
;
The following automatic conversions were performed:

'_exptl_absorpt_correction_type' value 'Numerical' changed to
'numerical' according to
/usr/data/users/saulius/crontab/automatic-downloads/rss-feeds/ACS/lib/dictionaries/cif_core.dic
dictionary named 'cif_core.dic' version 2.4.2 from 2011-04-26.

Automatic conversion script
Id: cif_fix_values 3271 2015-04-21 07:52:19Z andrius 

 Adding full bibliography for 4123567--4123568.cif.
;
_cod_original_sg_symbol_H-M P212121
_cod_original_formula_sum 'C84.50 H186 Mo18 N7.50 O60 S2'
_cod_database_code 4123568

loop_
_symmetry_equiv_pos_as_xyz
'x, y, z'
'-x+1/2, -y, z+1/2'
'x+1/2, -y+1/2, -z'
'-x, y+1/2, -z+1/2'

loop_
_atom_site_label
_atom_site_type_symbol
_atom_site_fract_x
_atom_site_fract_y
_atom_site_fract_z
_atom_site_U_iso_or_equiv
_atom_site_adp_type
_atom_site_occupancy
_atom_site_symmetry_multiplicity
_atom_site_calc_flag
_atom_site_refinement_flags
_atom_site_disorder_assembly
_atom_site_disorder_group
Mo1 Mo 0.76937(4) 0.12920(2) 0.93880(2) 0.03040(13) Uani 1 1 d . . .
Mo2 Mo 0.95092(4) 0.10807(3) 0.90489(3) 0.03499(14) Uani 1 1 d . . .
Mo3 Mo 0.57141(4) 0.22312(2) 0.84110(2) 0.03085(13) Uani 1 1 d . . .
Mo4 Mo 0.57553(4) 0.10663(2) 0.90847(2) 0.03103(13) Uani 1 1 d . . .
Mo5 Mo 0.94859(4) 0.22533(2) 0.83748(3) 0.03363(14) Uani 1 1 d . . .
Mo6 Mo 0.66560(4) 0.10854(2) 0.66204(2) 0.03252(14) Uani 1 1 d . . .
Mo7 Mo 0.86761(4) 0.02163(2) 0.75574(2) 0.03123(13) Uani 1 1 d . . .
Mo8 Mo 0.86115(4) 0.12985(2) 0.69345(2) 0.03313(14) Uani 1 1 d . . .
Mo9 Mo 0.76602(4) 0.24488(2) 0.87065(2) 0.03054(13) Uani 1 1 d . . .
Mo10 Mo 0.45127(4) 0.17308(2) 0.75873(3) 0.03417(14) Uani 1 1 d . . .
Mo11 Mo 0.66843(4) 0.00003(2) 0.72352(2) 0.03233(14) Uani 1 1 d . . .
Mo12 Mo 0.45265(4) 0.05673(3) 0.82716(3) 0.03443(14) Uani 1 1 d . . .
Mo13 Mo 0.81361(4) 0.24739(2) 0.75254(2) 0.03146(13) Uani 1 1 d . . .
Mo14 Mo 0.61706(4) 0.22461(2) 0.72226(2) 0.03053(13) Uani 1 1 d . . .
Mo15 Mo 0.61640(4) -0.00222(2) 0.85286(2) 0.03319(14) Uani 1 1 d . . .
Mo16 Mo 0.50147(4) 0.05626(3) 0.69962(3) 0.03613(15) Uani 1 1 d . . .
Mo17 Mo 0.99949(4) 0.11018(3) 0.77718(3) 0.03331(14) Uani 1 1 d . . .
Mo18 Mo 0.81576(4) 0.02057(2) 0.88516(2) 0.03268(14) Uani 1 1 d . . .
O1 O 0.7564(3) 0.02641(19) 0.7583(2) 0.0310(10) Uani 1 1 d . . .
O2 O 0.5537(3) 0.16903(19) 0.8826(2) 0.0320(11) Uani 1 1 d . . .
O3 O 0.6284(3) 0.1700(2) 0.6798(2) 0.0325(11) Uani 1 1 d . . .
O4 O 0.6331(3) -0.0129(2) 0.7865(2) 0.0326(11) Uani 1 1 d . . .
O5 O 0.7776(3) 0.19344(19) 0.91711(19) 0.0319(11) Uani 1 1 d . . .
O6 O 0.6973(3) 0.04104(19) 0.6722(2) 0.0323(11) Uani 1 1 d . . .
O7 O 0.7203(3) 0.02294(19) 0.8512(2) 0.0322(11) Uani 1 1 d . . .
O8 O 0.8577(3) 0.0109(2) 0.8226(2) 0.0338(11) Uani 1 1 d . . .
O9 O 0.8595(3) 0.05825(19) 0.6998(2) 0.0334(11) Uani 1 1 d . . .
O10 O 0.7543(3) 0.1255(2) 0.6985(2) 0.0339(11) Uani 1 1 d . . .
O11 O 0.5126(3) -0.00063(19) 0.8423(2) 0.0356(12) Uani 1 1 d . . .
O12 O 0.8749(3) 0.2562(2) 0.8742(2) 0.0345(11) Uani 1 1 d . . .
O13 O 0.6038(3) 0.0372(2) 0.9071(2) 0.0349(11) Uani 1 1 d . . .
O14 O 0.5692(3) 0.0003(2) 0.7000(2) 0.0376(12) Uani 1 1 d . . .
O15 O 0.7177(3) 0.2165(2) 0.7410(2) 0.0324(11) Uani 1 1 d . . .
O16 O 0.8542(3) 0.1950(2) 0.71495(18) 0.0300(10) Uani 1 1 d . . .
O17 O 0.8766(3) 0.1250(2) 0.9489(2) 0.0380(12) Uani 1 1 d . . .
O18 O 0.8608(3) 0.1096(2) 0.7787(2) 0.0314(10) Uani 1 1 d . . .
O19 O 0.6766(3) 0.1226(2) 0.9046(2) 0.0364(12) Uani 1 1 d . . .
O20 O 0.8274(3) 0.10907(18) 0.86192(19) 0.0299(10) Uani 1 1 d . . .
O21 O 0.8112(3) 0.2941(2) 0.7132(2) 0.0392(12) Uani 1 1 d . . .
O22 O 0.4331(3) 0.1192(2) 0.8030(2) 0.0371(12) Uani 1 1 d . . .
O23 O 0.6748(3) 0.21560(19) 0.85176(18) 0.0281(10) Uani 1 1 d . . .
O24 O 0.9103(3) 0.2566(2) 0.7806(2) 0.0340(11) Uani 1 1 d . . .
O25 O 0.5578(4) 0.1130(2) 0.9671(2) 0.0401(13) Uani 1 1 d . . .
O26 O 0.9669(3) 0.0422(2) 0.7638(2) 0.0337(11) Uani 1 1 d . . .
O27 O 0.4735(3) 0.2124(2) 0.8110(2) 0.0335(11) Uani 1 1 d . . .
O28 O 0.5083(3) 0.2130(2) 0.7183(2) 0.0348(11) Uani 1 1 d . . .
O29 O 0.7745(3) 0.05665(19) 0.93381(19) 0.0328(11) Uani 1 1 d . . .
O30 O 0.9134(3) 0.0419(2) 0.9053(2) 0.0357(11) Uani 1 1 d . . .
O31 O 0.3668(3) 0.0338(2) 0.8366(2) 0.0413(13) Uani 1 1 d . . .
O32 O 0.9554(3) 0.1750(2) 0.8850(2) 0.0368(12) Uani 1 1 d . . .
O33 O 0.5963(3) 0.25539(19) 0.7815(2) 0.0337(11) Uani 1 1 d . . .
O34 O 0.9630(3) 0.1243(2) 0.7150(2) 0.0369(12) Uani 1 1 d . . .
O35 O 0.7715(3) 0.2755(2) 0.8075(2) 0.0365(12) Uani 1 1 d . . .
O36 O 0.7392(4) 0.1369(2) 0.9950(2) 0.0414(13) Uani 1 1 d . . .
O37 O 0.6231(3) 0.2716(2) 0.6846(2) 0.0386(12) Uani 1 1 d . . .
O38 O 0.5520(4) 0.2711(2) 0.8761(2) 0.0400(13) Uani 1 1 d . . .
O39 O 0.5860(3) 0.15887(19) 0.78047(19) 0.0290(10) Uani 1 1 d . . .
O40 O 0.8153(3) -0.0365(2) 0.9067(2) 0.0388(12) Uani 1 1 d . . .
O41 O 0.4785(3) 0.0818(2) 0.8872(2) 0.0353(11) Uani 1 1 d . . .
O42 O 0.8793(4) -0.0360(2) 0.7343(2) 0.0385(12) Uani 1 1 d . . .
O43 O 0.5675(3) 0.0830(2) 0.6520(2) 0.0386(12) Uani 1 1 d . . .
O44 O 1.0255(4) 0.1029(3) 0.9399(2) 0.0448(14) Uani 1 1 d . . .
O45 O 0.9911(3) 0.0940(2) 0.8423(2) 0.0364(12) Uani 1 1 d . . .
O46 O 0.4675(3) 0.1192(2) 0.7130(2) 0.0357(12) Uani 1 1 d . . .
O47 O 0.7368(4) 0.2912(2) 0.9043(2) 0.0422(13) Uani 1 1 d . . .
O48 O 0.6286(4) -0.0580(2) 0.8764(2) 0.0458(14) Uani 1 1 d . . .
O49 O 0.8266(3) 0.1857(2) 0.81760(19) 0.0308(10) Uani 1 1 d . . .
O50 O 0.6959(3) 0.1173(2) 0.6060(2) 0.0380(12) Uani 1 1 d . . .
O51 O 0.4704(3) 0.0372(2) 0.7607(2) 0.0364(12) Uani 1 1 d . . .
O52 O 0.7009(4) -0.0536(2) 0.7050(2) 0.0378(12) Uani 1 1 d . . .
O53 O 1.0905(3) 0.1034(2) 0.7669(2) 0.0416(13) Uani 1 1 d . . .
O54 O 0.9902(3) 0.1761(2) 0.7948(2) 0.0368(12) Uani 1 1 d . . .
O55 O 0.3650(4) 0.1905(2) 0.7460(2) 0.0434(14) Uani 1 1 d . . .
O56 O 0.8730(4) 0.1359(2) 0.6341(2) 0.0366(12) Uani 1 1 d . . .
O57 O 0.6159(3) 0.08332(19) 0.7409(2) 0.0318(10) Uani 1 1 d . . .
O58 O 0.5846(3) 0.08266(19) 0.82445(19) 0.0307(10) Uani 1 1 d . . .
O59 O 1.0218(3) 0.2605(2) 0.8494(2) 0.0410(13) Uani 1 1 d . . .
O60 O 0.4346(3) 0.0329(2) 0.6651(2) 0.0425(13) Uani 1 1 d . . .
S1 S 0.62915(9) 0.11105(6) 0.78682(6) 0.0241(3) Uani 1 1 d . . .
S2 S 0.80457(9) 0.13131(6) 0.81436(6) 0.0233(3) Uani 1 1 d . . .
N1 N 0.1060(4) 0.7769(3) 0.4725(3) 0.0400(16) Uani 1 1 d . . .
N2 N 0.1322(5) 0.0910(3) 0.2387(4) 0.053(2) Uani 1 1 d . . .
N3 N 0.0369(4) 0.9020(3) 0.8542(4) 0.054(2) Uani 1 1 d . . .
C1 C 0.0501(5) 0.0894(3) 0.2482(4) 0.044(2) Uani 1 1 d . . .
H1 H 0.0418 0.0735 0.2795 0.052 Uiso 1 1 calc R . .
H2 H 0.0265 0.0686 0.2236 0.052 Uiso 1 1 calc R . .
N4 N 0.1516(5) 0.4919(3) 0.9359(4) 0.055(2) Uani 1 1 d . . .
C2 C 0.0110(6) 0.1395(3) 0.2485(5) 0.054(2) Uani 1 1 d . . .
H3 H 0.0339 0.1608 0.2730 0.064 Uiso 1 1 calc R . .
H4 H 0.0171 0.1555 0.2170 0.064 Uiso 1 1 calc R . .
C3 C 0.0361(6) 0.7612(4) 0.8636(4) 0.056(3) Uani 1 1 d . . .
H5 H 0.0876 0.7545 0.8529 0.067 Uiso 1 1 calc R . .
H6 H 0.0357 0.7620 0.8989 0.067 Uiso 1 1 calc R . .
C4 C 0.1611(6) 0.0396(3) 0.2381(4) 0.051(2) Uani 1 1 d . . .
H7 H 0.1342 0.0215 0.2129 0.061 Uiso 1 1 calc R . .
H8 H 0.1479 0.0241 0.2690 0.061 Uiso 1 1 calc R . .
C5 C 0.3638(7) 0.5017(5) 0.9392(4) 0.062(3) Uani 1 1 d . . .
H9 H 0.3640 0.5380 0.9403 0.075 Uiso 1 1 calc R . .
H10 H 0.3732 0.4916 0.9058 0.075 Uiso 1 1 calc R . .
N5 N 0.1996(8) 0.8102(6) 0.1020(4) 0.097(5) Uani 1 1 d . . .
C6 C 0.2291(5) 0.5060(4) 0.9221(4) 0.047(2) Uani 1 1 d . . .
H11 H 0.2335 0.5422 0.9233 0.056 Uiso 1 1 calc R . .
H12 H 0.2381 0.4957 0.8887 0.056 Uiso 1 1 calc R . .
C7 C -0.0698(5) 0.1332(3) 0.2591(5) 0.054(3) Uani 1 1 d . . .
H13 H -0.0759 0.1181 0.2910 0.065 Uiso 1 1 calc R . .
H14 H -0.0923 0.1110 0.2351 0.065 Uiso 1 1 calc R . .
C8 C 0.0999(7) 0.5167(4) 0.8999(4) 0.057(3) Uani 1 1 d . . .
H15 H 0.1059 0.5525 0.9036 0.068 Uiso 1 1 calc R . .
H16 H 0.1179 0.5082 0.8675 0.068 Uiso 1 1 calc R . .
C9 C 0.2410(6) 0.8255(4) 0.1494(4) 0.056(3) Uani 1 1 d . . .
H17 H 0.2831 0.8474 0.1414 0.067 Uiso 1 1 calc R . .
H18 H 0.2063 0.8441 0.1701 0.067 Uiso 1 1 calc R . .
C10 C 0.1238(6) 0.7997(4) 0.4252(4) 0.053(2) Uani 1 1 d . . .
H19 H 0.1012 0.7794 0.3997 0.064 Uiso 1 1 calc R . .
H20 H 0.1000 0.8324 0.4238 0.064 Uiso 1 1 calc R . .
C11 C 0.0103(7) 0.8108(4) 0.8439(5) 0.060(3) Uani 1 1 d . . .
H21 H -0.0399 0.8187 0.8561 0.071 Uiso 1 1 calc R . .
H22 H 0.0083 0.8098 0.8086 0.071 Uiso 1 1 calc R . .
C12 C 0.1384(7) 0.4364(4) 0.9328(4) 0.053(2) Uani 1 1 d . . .
H23 H 0.1669 0.4201 0.9585 0.063 Uiso 1 1 calc R . .
H24 H 0.0851 0.4297 0.9386 0.063 Uiso 1 1 calc R . .
C13 C 0.2696(6) 0.7816(4) 0.1762(4) 0.052(2) Uani 1 1 d . . .
H25 H 0.3026 0.7620 0.1554 0.062 Uiso 1 1 calc R . .
H26 H 0.2275 0.7606 0.1863 0.062 Uiso 1 1 calc R . .
C14 C -0.1097(6) 0.1831(4) 0.2579(6) 0.074(4) Uani 1 1 d . . .
H27 H -0.0822 0.2067 0.2776 0.111 Uiso 1 1 calc R . .
H28 H -0.1601 0.1794 0.2705 0.111 Uiso 1 1 calc R . .
H29 H -0.1121 0.1951 0.2250 0.111 Uiso 1 1 calc R . .
C15 C 0.0216(5) 0.7763(4) 0.4770(4) 0.049(2) Uani 1 1 d . . .
H30 H 0.0009 0.7573 0.4500 0.059 Uiso 1 1 calc R . .
H31 H 0.0032 0.8104 0.4741 0.059 Uiso 1 1 calc R . .
C16 C 0.2347(7) -0.0595(5) 0.2248(9) 0.110(7) Uani 1 1 d . . .
H32 H 0.1816 -0.0576 0.2323 0.165 Uiso 1 1 calc R . .
H33 H 0.2560 -0.0888 0.2398 0.165 Uiso 1 1 calc R . .
H34 H 0.2413 -0.0615 0.1901 0.165 Uiso 1 1 calc R . .
C17 C -0.0156(7) 0.7209(5) 0.8456(6) 0.076(4) Uani 1 1 d . . .
H35 H -0.0661 0.7271 0.8572 0.114 Uiso 1 1 calc R . .
H36 H 0.0016 0.6891 0.8575 0.114 Uiso 1 1 calc R . .
H37 H -0.0156 0.7207 0.8106 0.114 Uiso 1 1 calc R . .
C18 C 0.0664(6) 0.8498(4) 0.8606(4) 0.055(2) Uani 1 1 d . . .
H38 H 0.0782 0.8442 0.8947 0.067 Uiso 1 1 calc R . .
H39 H 0.1129 0.8461 0.8421 0.067 Uiso 1 1 calc R . .
C19 C 0.2428(7) 0.0319(4) 0.2303(6) 0.071(4) Uani 1 1 d . . .
H40 H 0.2536 0.0380 0.1961 0.085 Uiso 1 1 calc R . .
H41 H 0.2700 0.0569 0.2490 0.085 Uiso 1 1 calc R . .
C20 C 0.2720(6) -0.0162(5) 0.2429(7) 0.077(4) Uani 1 1 d . . .
H42 H 0.3243 -0.0175 0.2319 0.092 Uiso 1 1 calc R . .
H43 H 0.2728 -0.0185 0.2781 0.092 Uiso 1 1 calc R . .
C21 C 0.4264(8) 0.4822(5) 0.9708(5) 0.069(3) Uani 1 1 d . . .
H44 H 0.4213 0.4958 1.0031 0.104 Uiso 1 1 calc R . .
H45 H 0.4744 0.4920 0.9574 0.104 Uiso 1 1 calc R . .
H46 H 0.4237 0.4464 0.9723 0.104 Uiso 1 1 calc R . .
C22 C 0.2098(7) 0.1327(5) 0.3612(5) 0.064(3) Uani 1 1 d . . .
H47 H 0.2625 0.1312 0.3512 0.076 Uiso 1 1 calc R . .
H48 H 0.1943 0.1675 0.3607 0.076 Uiso 1 1 calc R . .
C23 C 0.2044(6) 0.8057(4) 0.4144(4) 0.055(2) Uani 1 1 d . . .
H49 H 0.2280 0.7729 0.4153 0.066 Uiso 1 1 calc R . .
H50 H 0.2270 0.8257 0.4400 0.066 Uiso 1 1 calc R . .
C24 C 0.2894(6) 0.4835(4) 0.9541(4) 0.055(3) Uani 1 1 d . . .
H51 H 0.2801 0.4926 0.9878 0.066 Uiso 1 1 calc R . .
H52 H 0.2878 0.4474 0.9516 0.066 Uiso 1 1 calc R . .
C25 C 0.1336(6) 0.7241(4) 0.4752(6) 0.067(4) Uani 1 1 d . . .
H53 H 0.1882 0.7251 0.4710 0.081 Uiso 1 1 calc R . .
H54 H 0.1243 0.7125 0.5081 0.081 Uiso 1 1 calc R . .
C26 C 0.1400(6) 0.8036(5) 0.5127(4) 0.054(2) Uani 1 1 d . . .
H55 H 0.1945 0.7997 0.5108 0.064 Uiso 1 1 calc R . .
H56 H 0.1233 0.7883 0.5429 0.064 Uiso 1 1 calc R . .
C27 C 0.1289(8) 0.5049(4) 0.9865(4) 0.060(3) Uani 1 1 d . . .
H57 H 0.1650 0.4899 1.0088 0.072 Uiso 1 1 calc R . .
H58 H 0.0799 0.4899 0.9930 0.072 Uiso 1 1 calc R . .
C28 C 0.0084(8) 0.9086(6) 0.8020(5) 0.075(4) Uani 1 1 d . . .
H59 H -0.0331 0.8854 0.7967 0.090 Uiso 1 1 calc R . .
H60 H -0.0119 0.9421 0.7987 0.090 Uiso 1 1 calc R . .
C29 C 0.1427(8) 0.3588(5) 0.8863(7) 0.079(4) Uani 1 1 d . . .
H61 H 0.0886 0.3540 0.8901 0.095 Uiso 1 1 calc R . .
H62 H 0.1680 0.3434 0.9139 0.095 Uiso 1 1 calc R . .
C30 C 0.1358(8) 0.1135(5) 0.1010(6) 0.073(3) Uani 1 1 d . . .
H63 H 0.1332 0.1497 0.1024 0.087 Uiso 1 1 calc R . .
H64 H 0.1886 0.1040 0.0973 0.087 Uiso 1 1 calc R . .
C31 C 0.1503(7) 0.1160(3) 0.1902(5) 0.061(3) Uani 1 1 d . . .
H65 H 0.2044 0.1133 0.1842 0.073 Uiso 1 1 calc R . .
H66 H 0.1380 0.1512 0.1925 0.073 Uiso 1 1 calc R . .
C32 C 0.1009(7) 0.9354(5) 0.8648(6) 0.067(3) Uani 1 1 d . . .
H67 H 0.1414 0.9282 0.8419 0.081 Uiso 1 1 calc R . .
H68 H 0.1196 0.9279 0.8972 0.081 Uiso 1 1 calc R . .
C33 C 0.1714(6) 0.1206(4) 0.2764(5) 0.057(3) Uani 1 1 d . . .
H69 H 0.2250 0.1211 0.2685 0.069 Uiso 1 1 calc R . .
H70 H 0.1532 0.1548 0.2742 0.069 Uiso 1 1 calc R . .
C34 C 0.2492(11) 0.7776(7) 0.0703(6) 0.097(6) Uani 1 1 d . . .
H71 H 0.2599 0.7467 0.0875 0.116 Uiso 1 1 calc R . .
H72 H 0.2215 0.7691 0.0409 0.116 Uiso 1 1 calc R . .
C35 C 0.1065(7) 0.0928(5) 0.1456(5) 0.067(3) Uani 1 1 d . . .
H73 H 0.1128 0.0567 0.1455 0.080 Uiso 1 1 calc R . .
H74 H 0.0529 0.1002 0.1483 0.080 Uiso 1 1 calc R . .
C36 C -0.0278(7) 0.9108(5) 0.8901(5) 0.070(3) Uani 1 1 d . . .
H75 H -0.0441 0.9453 0.8869 0.085 Uiso 1 1 calc R . .
H76 H -0.0700 0.8899 0.8804 0.085 Uiso 1 1 calc R . .
C37 C -0.0908(8) 0.7602(7) 0.5272(6) 0.078(4) Uani 1 1 d . . .
H77 H -0.1070 0.7488 0.5591 0.094 Uiso 1 1 calc R . .
H78 H -0.1026 0.7956 0.5251 0.094 Uiso 1 1 calc R . .
C38 C 0.1606(6) 0.4140(5) 0.8850(4) 0.057(3) Uani 1 1 d . . .
H79 H 0.2143 0.4190 0.8793 0.068 Uiso 1 1 calc R . .
H80 H 0.1327 0.4300 0.8588 0.068 Uiso 1 1 calc R . .
C39 C 0.0651(8) 0.9008(6) 0.7632(6) 0.082(4) Uani 1 1 d . . .
H81 H 0.0961 0.9306 0.7599 0.098 Uiso 1 1 calc R . .
H82 H 0.0979 0.8732 0.7720 0.098 Uiso 1 1 calc R . .
C40 C 0.1634(9) 0.1044(5) 0.3261(5) 0.073(4) Uani 1 1 d . . .
H83 H 0.1771 0.0693 0.3281 0.087 Uiso 1 1 calc R . .
H84 H 0.1106 0.1074 0.3355 0.087 Uiso 1 1 calc R . .
C41 C 0.3013(11) 0.8365(7) 0.3585(6) 0.091(5) Uani 1 1 d . . .
H85 H 0.3239 0.8521 0.3865 0.137 Uiso 1 1 calc R . .
H86 H 0.3078 0.8577 0.3306 0.137 Uiso 1 1 calc R . .
H87 H 0.3252 0.8048 0.3527 0.137 Uiso 1 1 calc R . .
C42 C 0.0183(7) 0.5058(6) 0.9013(5) 0.078(4) Uani 1 1 d . B .
H88 H -0.0002 0.5103 0.9343 0.094 Uiso 1 1 calc R . .
H89 H 0.0098 0.4713 0.8921 0.094 Uiso 1 1 calc R . .
C43 C 0.3124(7) 0.7994(6) 0.2200(4) 0.067(3) Uani 1 1 d . . .
H90 H 0.2799 0.8205 0.2398 0.080 Uiso 1 1 calc R . .
H91 H 0.3556 0.8192 0.2096 0.080 Uiso 1 1 calc R . .
C44 C 0.1239(9) 0.5597(5) 0.9978(5) 0.075(4) Uani 1 1 d . . .
H92 H 0.0941 0.5753 0.9723 0.091 Uiso 1 1 calc R . .
H93 H 0.0954 0.5632 1.0279 0.091 Uiso 1 1 calc R . .
C45 C 0.1164(9) 0.6309(7) 0.3746(7) 0.094(5) Uani 1 1 d . . .
H94 H 0.1089 0.5990 0.3900 0.141 Uiso 1 1 calc R . .
H95 H 0.1508 0.6271 0.3477 0.141 Uiso 1 1 calc R . .
H96 H 0.0687 0.6433 0.3630 0.141 Uiso 1 1 calc R . .
C46 C 0.1951(10) 0.5889(6) 1.0032(7) 0.091(5) Uani 1 1 d . . .
H97 H 0.2288 0.5711 1.0250 0.109 Uiso 1 1 calc R . .
H98 H 0.2197 0.5909 0.9716 0.109 Uiso 1 1 calc R . .
C47 C -0.0081(7) 0.7544(7) 0.5240(5) 0.086(5) Uani 1 1 d . . .
H99 H 0.0048 0.7191 0.5256 0.103 Uiso 1 1 calc R . .
H100 H 0.0156 0.7710 0.5514 0.103 Uiso 1 1 calc R . .
C48 C 0.0936(10) 0.0960(7) 0.0595(7) 0.091(5) Uani 1 1 d . . .
H101 H 0.1183 0.0672 0.0460 0.136 Uiso 1 1 calc R . .
H102 H 0.0911 0.1219 0.0354 0.136 Uiso 1 1 calc R . .
H103 H 0.0432 0.0871 0.0696 0.136 Uiso 1 1 calc R . .
C49 C 0.0855(12) 0.8816(6) 0.6760(7) 0.097(6) Uani 1 1 d . . .
H104 H 0.1063 0.9131 0.6660 0.145 Uiso 1 1 calc R . .
H105 H 0.0606 0.8660 0.6489 0.145 Uiso 1 1 calc R . .
H106 H 0.1255 0.8603 0.6875 0.145 Uiso 1 1 calc R . .
C50 C -0.0787(13) 0.8856(11) 0.9708(7) 0.123(8) Uani 1 1 d . . .
H107 H -0.1122 0.9141 0.9744 0.148 Uiso 1 1 calc R . .
H108 H -0.1064 0.8602 0.9528 0.148 Uiso 1 1 calc R . .
C51 C 0.1216(10) 0.8586(6) 0.5143(8) 0.094(5) Uani 1 1 d . . .
H109 H 0.1275 0.8729 0.4821 0.113 Uiso 1 1 calc R . .
H110 H 0.0693 0.8631 0.5243 0.113 Uiso 1 1 calc R . .
C52 C 0.1249(16) 0.9387(9) 0.0569(9) 0.157(13) Uani 1 1 d . . .
H111 H 0.1211 0.9261 0.0238 0.189 Uiso 1 1 calc R . .
H112 H 0.0804 0.9591 0.0630 0.189 Uiso 1 1 calc R . .
C53 C 0.2225(7) 0.8291(8) 0.3672(5) 0.089(6) Uani 1 1 d . . .
H113 H 0.2022 0.8083 0.3414 0.106 Uiso 1 1 calc R . .
H114 H 0.1971 0.8612 0.3655 0.106 Uiso 1 1 calc R . .
C54 C -0.0264(9) 0.5404(10) 0.8666(6) 0.123(9) Uani 1 1 d . . .
H115 H -0.0155 0.5747 0.8759 0.148 Uiso 1 1 calc R A 2
H116 H -0.0061 0.5357 0.8341 0.148 Uiso 1 1 calc R A 2
C55 C 0.1289(11) 0.7839(7) 0.1146(6) 0.100(6) Uani 1 1 d . . .
H117 H 0.1430 0.7536 0.1318 0.119 Uiso 1 1 calc R . .
H118 H 0.1018 0.8048 0.1376 0.119 Uiso 1 1 calc R . .
C56 C 0.1052(9) 0.6859(6) 0.4425(9) 0.112(8) Uani 1 1 d . . .
H119 H 0.0862 0.6590 0.4628 0.135 Uiso 1 1 calc R . .
H120 H 0.0616 0.7001 0.4260 0.135 Uiso 1 1 calc R . .
C57 C 0.1696(9) 0.3338(6) 0.8387(7) 0.093(5) Uani 1 1 d . . .
H121 H 0.1566 0.3548 0.8115 0.139 Uiso 1 1 calc R . .
H122 H 0.1453 0.3019 0.8351 0.139 Uiso 1 1 calc R . .
H123 H 0.2235 0.3293 0.8397 0.139 Uiso 1 1 calc R . .
C58 C 0.1472(15) 1.0220(7) 0.8781(9) 0.119(8) Uani 1 1 d . . .
H124 H 0.1911 1.0127 0.8589 0.143 Uiso 1 1 calc R . .
H125 H 0.1349 1.0563 0.8697 0.143 Uiso 1 1 calc R . .
C59 C 0.3392(10) 0.7559(8) 0.2497(5) 0.099(6) Uani 1 1 d . . .
H126 H 0.3194 0.7254 0.2362 0.148 Uiso 1 1 calc R . .
H127 H 0.3219 0.7595 0.2827 0.148 Uiso 1 1 calc R . .
H128 H 0.3936 0.7548 0.2493 0.148 Uiso 1 1 calc R . .
C60 C -0.0130(9) 0.9017(10) 0.9399(5) 0.107(7) Uani 1 1 d . . .
H129 H 0.0079 0.9320 0.9540 0.128 Uiso 1 1 calc R . .
H130 H 0.0259 0.8761 0.9420 0.128 Uiso 1 1 calc R . .
C61 C 0.1815(13) 0.8564(10) 0.0729(8) 0.146(12) Uani 1 1 d . . .
H131 H 0.2278 0.8755 0.0684 0.176 Uiso 1 1 calc R . .
H132 H 0.1639 0.8463 0.0409 0.176 Uiso 1 1 calc R . .
C62 C 0.0755(15) 0.7696(11) 0.0766(9) 0.133(9) Uani 1 1 d . . .
H133 H 0.0989 0.7451 0.0553 0.160 Uiso 1 1 calc R . .
H134 H 0.0630 0.7988 0.0571 0.160 Uiso 1 1 calc R . .
C63 C 0.0280(11) 0.8901(11) 0.7172(6) 0.133(10) Uani 1 1 d . . .
H135 H -0.0048 0.9179 0.7086 0.160 Uiso 1 1 calc R . .
H136 H -0.0033 0.8605 0.7207 0.160 Uiso 1 1 calc R . .
C64 C 0.3215(17) 0.8014(11) 0.0566(9) 0.176(16) Uani 1 1 d . . .
H137 H 0.3466 0.8145 0.0853 0.212 Uiso 1 1 calc R . .
H138 H 0.3123 0.8289 0.0343 0.212 Uiso 1 1 calc R . .
C65 C 0.1726(14) 0.8850(7) 0.5492(11) 0.134(9) Uani 1 1 d . . .
H139 H 0.1651 0.8717 0.5817 0.161 Uiso 1 1 calc R . .
H140 H 0.2250 0.8794 0.5400 0.161 Uiso 1 1 calc R . .
C66 C -0.1313(12) 0.7363(16) 0.4937(8) 0.199(19) Uani 1 1 d . . .
H141 H -0.1843 0.7425 0.4992 0.298 Uiso 1 1 calc R . .
H142 H -0.1216 0.7010 0.4959 0.298 Uiso 1 1 calc R . .
H143 H -0.1175 0.7481 0.4619 0.298 Uiso 1 1 calc R . .
C67 C 0.1232(12) 0.8896(8) 0.0955(6) 0.105(6) Uani 1 1 d . . .
H144 H 0.1374 0.8993 0.1283 0.126 Uiso 1 1 calc R . .
H145 H 0.0738 0.8737 0.0962 0.126 Uiso 1 1 calc R . .
C68 C 0.0046(16) 0.7483(15) 0.0975(10) 0.168(14) Uani 1 1 d . . .
H146 H -0.0362 0.7501 0.0739 0.201 Uiso 1 1 calc R . .
H147 H -0.0103 0.7668 0.1263 0.201 Uiso 1 1 calc R . .
C69 C 0.2032(13) 0.1141(6) 0.4087(7) 0.103(6) Uani 1 1 d . . .
H148 H 0.1534 0.1212 0.4210 0.154 Uiso 1 1 calc R . .
H149 H 0.2404 0.1299 0.4292 0.154 Uiso 1 1 calc R . .
H150 H 0.2114 0.0786 0.4086 0.154 Uiso 1 1 calc R . .
C70 C 0.1900(16) 0.9698(10) 0.0601(11) 0.162(12) Uani 1 1 d . . .
H151 H 0.2193 0.9605 0.0882 0.243 Uiso 1 1 calc R . .
H152 H 0.1746 1.0041 0.0630 0.243 Uiso 1 1 calc R . .
H153 H 0.2202 0.9658 0.0313 0.243 Uiso 1 1 calc R . .
C71 C -0.0643(18) 0.8669(11) 1.0165(8) 0.150(11) Uani 1 1 d . . .
H154 H -0.0842 0.8335 1.0189 0.225 Uiso 1 1 calc R . .
H155 H -0.0882 0.8877 1.0405 0.225 Uiso 1 1 calc R . .
H156 H -0.0106 0.8662 1.0221 0.225 Uiso 1 1 calc R . .
C73 C 0.1474(13) 0.6651(14) 0.4089(9) 0.21(2) Uani 1 1 d . . .
H160 H 0.1882 0.6479 0.4256 0.253 Uiso 1 1 calc R . .
H161 H 0.1703 0.6921 0.3904 0.253 Uiso 1 1 calc R . .
C74 C 0.0830(10) 0.9901(5) 0.8622(7) 0.086(5) Uani 1 1 d . . .
H162 H 0.0697 0.9986 0.8289 0.103 Uiso 1 1 calc R . .
H163 H 0.0393 0.9970 0.8826 0.103 Uiso 1 1 calc R . .
C75 C 0.1845(13) 0.6397(8) 1.0218(8) 0.118(7) Uani 1 1 d . . .
H164 H 0.1440 0.6557 1.0043 0.177 Uiso 1 1 calc R . .
H165 H 0.2304 0.6585 1.0175 0.177 Uiso 1 1 calc R . .
H166 H 0.1720 0.6383 1.0559 0.177 Uiso 1 1 calc R . .
C76 C 0.1680(17) 1.0216(8) 0.9246(9) 0.134(9) Uani 1 1 d . . .
H167 H 0.1548 0.9900 0.9389 0.200 Uiso 1 1 calc R . .
H168 H 0.1425 1.0480 0.9417 0.200 Uiso 1 1 calc R . .
H169 H 0.2218 1.0264 0.9268 0.200 Uiso 1 1 calc R . .
C77 C 0.0209(18) 0.6947(14) 0.1103(8) 0.172(14) Uani 1 1 d . . .
H170 H 0.0297 0.6759 0.0810 0.258 Uiso 1 1 calc R . .
H171 H -0.0216 0.6809 0.1274 0.258 Uiso 1 1 calc R . .
H172 H 0.0651 0.6932 0.1307 0.258 Uiso 1 1 calc R . .
C78 C 0.1572(18) 0.9368(7) 0.5491(13) 0.172(14) Uani 1 1 d . . .
H173 H 0.1308 0.9455 0.5196 0.259 Uiso 1 1 calc R . .
H174 H 0.2040 0.9550 0.5507 0.259 Uiso 1 1 calc R . .
H175 H 0.1263 0.9451 0.5767 0.259 Uiso 1 1 calc R . .
C79 C 0.3704(16) 0.7626(11) 0.0325(7) 0.139(11) Uani 1 1 d . . .
H176 H 0.3798 0.7349 0.0545 0.166 Uiso 1 1 calc R . .
H177 H 0.3463 0.7500 0.0032 0.166 Uiso 1 1 calc R . .
C80 C 0.2308(7) 0.3954(4) 0.6948(4) 0.059(3) Uani 1 1 d . . .
H178 H 0.2141 0.4277 0.6840 0.088 Uiso 1 1 calc R . .
H179 H 0.2845 0.3962 0.7005 0.088 Uiso 1 1 calc R . .
H180 H 0.2052 0.3868 0.7246 0.088 Uiso 1 1 calc R . .
C81 C 0.2144(7) 0.3599(4) 0.6594(4) 0.056(3) Uani 1 1 d . . .
N6 N 0.1987(9) 0.3322(4) 0.6306(5) 0.089(4) Uani 1 1 d . . .
C82 C 0.2036(8) 0.7630(5) 0.9322(4) 0.065(3) Uani 1 1 d . . .
C83 C 0.2444(8) 0.7316(6) 0.8985(6) 0.077(4) Uani 1 1 d . . .
H181 H 0.2230 0.7351 0.8665 0.115 Uiso 1 1 calc R . .
H182 H 0.2406 0.6973 0.9088 0.115 Uiso 1 1 calc R . .
H183 H 0.2967 0.7414 0.8978 0.115 Uiso 1 1 calc R . .
N7 N 0.1740(9) 0.7901(5) 0.9561(5) 0.093(4) Uani 1 1 d . . .
C84 C 0.0750(17) 0.0088(16) 0.4461(7) 0.102(14) Uani 0.50 1 d P . .
H184 H 0.0514 -0.0198 0.4609 0.152 Uiso 0.50 1 calc PR . .
H185 H 0.1174 -0.0019 0.4268 0.152 Uiso 0.50 1 calc PR . .
H186 H 0.0389 0.0256 0.4256 0.152 Uiso 0.50 1 calc PR . .
C85 C 0.1003(18) 0.0420(10) 0.4829(7) 0.068(7) Uani 0.50 1 d P . .
C86 C 0.441(2) 0.7887(13) 0.0206(12) 0.168(12) Uiso 1 1 d . . .
H187 H 0.4761 0.7656 0.0058 0.253 Uiso 1 1 calc R . .
H188 H 0.4634 0.8019 0.0499 0.253 Uiso 1 1 calc R . .
H189 H 0.4311 0.8155 -0.0017 0.253 Uiso 1 1 calc R . .
N8 N 0.117(2) 0.0656(13) 0.5093(11) 0.115(12) Uani 0.50 1 d P . .
C87 C -0.1039(11) 0.5356(11) 0.8637(8) 0.063(6) Uani 0.50 1 d P B 2
H190 H -0.1233 0.5589 0.8402 0.094 Uiso 0.50 1 calc PR B 2
H191 H -0.1260 0.5424 0.8950 0.094 Uiso 0.50 1 calc PR B 2
H192 H -0.1165 0.5022 0.8539 0.094 Uiso 0.50 1 calc PR B 2

loop_
_atom_site_aniso_label
_atom_site_aniso_U_11
_atom_site_aniso_U_22
_atom_site_aniso_U_33
_atom_site_aniso_U_23
_atom_site_aniso_U_13
_atom_site_aniso_U_12
Mo1 0.0359(3) 0.0298(3) 0.0255(3) -0.0011(2) -0.0004(2) 0.0008(2)
Mo2 0.0313(3) 0.0427(3) 0.0310(3) 0.0002(3) -0.0064(2) 0.0023(3)
Mo3 0.0343(3) 0.0265(3) 0.0318(3) -0.0024(2) 0.0031(2) 0.0032(2)
Mo4 0.0345(3) 0.0303(3) 0.0283(3) -0.0007(2) 0.0001(2) 0.0029(2)
Mo5 0.0295(3) 0.0308(3) 0.0406(4) -0.0058(3) -0.0029(3) -0.0046(2)
Mo6 0.0393(3) 0.0300(3) 0.0282(3) -0.0008(2) 0.0029(2) 0.0019(2)
Mo7 0.0380(3) 0.0251(3) 0.0306(3) -0.0037(2) 0.0003(2) 0.0024(2)
Mo8 0.0414(3) 0.0304(3) 0.0276(3) -0.0010(2) -0.0005(3) 0.0013(3)
Mo9 0.0343(3) 0.0259(3) 0.0315(3) -0.0033(2) 0.0013(2) 0.0016(2)
Mo10 0.0268(3) 0.0302(3) 0.0455(4) 0.0043(3) -0.0030(3) 0.0019(2)
Mo11 0.0394(3) 0.0258(3) 0.0319(3) -0.0029(2) 0.0013(3) 0.0007(2)
Mo12 0.0301(3) 0.0359(3) 0.0373(4) 0.0058(3) -0.0010(3) -0.0058(2)
Mo13 0.0367(3) 0.0258(3) 0.0319(3) 0.0024(2) 0.0020(2) 0.0010(2)
Mo14 0.0363(3) 0.0235(3) 0.0318(3) 0.0021(2) 0.0017(3) -0.0002(2)
Mo15 0.0417(3) 0.0265(3) 0.0314(3) 0.0022(2) 0.0009(3) 0.0030(2)
Mo16 0.0328(3) 0.0401(3) 0.0355(4) -0.0070(3) -0.0052(3) -0.0050(3)
Mo17 0.0264(3) 0.0377(3) 0.0359(3) -0.0039(3) 0.0018(2) 0.0015(2)
Mo18 0.0412(3) 0.0270(3) 0.0299(3) 0.0022(2) 0.0005(3) 0.0045(2)
O1 0.025(2) 0.030(2) 0.038(3) 0.002(2) 0.004(2) 0.0014(19)
O2 0.031(2) 0.031(2) 0.034(3) 0.001(2) -0.003(2) 0.008(2)
O3 0.031(2) 0.035(3) 0.032(3) 0.002(2) -0.006(2) -0.003(2)
O4 0.033(3) 0.032(3) 0.033(3) 0.002(2) 0.001(2) 0.000(2)
O5 0.040(3) 0.028(2) 0.028(3) -0.0025(19) -0.001(2) -0.001(2)
O6 0.037(3) 0.027(2) 0.032(3) -0.005(2) -0.001(2) 0.001(2)
O7 0.031(2) 0.027(2) 0.039(3) 0.000(2) -0.008(2) 0.0056(19)
O8 0.037(3) 0.035(3) 0.030(3) 0.000(2) 0.001(2) 0.003(2)
O9 0.042(3) 0.028(2) 0.030(3) -0.008(2) 0.001(2) 0.003(2)
O10 0.034(3) 0.033(3) 0.035(3) 0.006(2) -0.003(2) 0.001(2)
O11 0.038(3) 0.026(2) 0.043(3) 0.003(2) 0.003(2) -0.012(2)
O12 0.029(2) 0.033(3) 0.042(3) -0.013(2) -0.005(2) 0.001(2)
O13 0.038(3) 0.034(3) 0.033(3) -0.001(2) 0.003(2) 0.010(2)
O14 0.041(3) 0.035(3) 0.037(3) -0.002(2) -0.005(2) -0.002(2)
O15 0.027(2) 0.037(3) 0.033(3) -0.008(2) 0.000(2) -0.004(2)
O16 0.033(2) 0.034(3) 0.023(2) 0.0021(19) 0.0006(19) -0.001(2)
O17 0.034(3) 0.047(3) 0.034(3) -0.001(2) -0.007(2) 0.006(2)
O18 0.032(2) 0.032(2) 0.030(3) -0.001(2) -0.003(2) -0.005(2)
O19 0.041(3) 0.032(3) 0.036(3) -0.011(2) 0.000(2) 0.004(2)
O20 0.032(2) 0.025(2) 0.032(3) -0.0046(19) -0.004(2) 0.0015(19)
O21 0.038(3) 0.036(3) 0.044(3) 0.004(2) 0.003(2) 0.002(2)
O22 0.023(2) 0.041(3) 0.048(3) 0.004(3) 0.000(2) 0.003(2)
O23 0.026(2) 0.035(2) 0.024(2) -0.0004(19) 0.0019(18) -0.0007(19)
O24 0.030(2) 0.035(3) 0.037(3) 0.002(2) -0.001(2) -0.006(2)
O25 0.047(3) 0.036(3) 0.037(3) -0.001(2) 0.006(3) -0.002(2)
O26 0.041(3) 0.030(2) 0.029(3) -0.002(2) -0.002(2) 0.002(2)
O27 0.027(2) 0.036(3) 0.037(3) 0.001(2) -0.001(2) 0.002(2)
O28 0.034(3) 0.034(3) 0.036(3) 0.004(2) -0.008(2) 0.005(2)
O29 0.044(3) 0.027(2) 0.027(3) 0.0052(19) 0.001(2) -0.006(2)
O30 0.034(3) 0.041(3) 0.032(3) -0.005(2) -0.002(2) 0.005(2)
O31 0.039(3) 0.046(3) 0.038(3) 0.010(3) -0.001(2) 0.001(2)
O32 0.035(3) 0.037(3) 0.038(3) -0.001(2) -0.009(2) -0.004(2)
O33 0.041(3) 0.026(2) 0.035(3) -0.002(2) -0.003(2) 0.008(2)
O34 0.037(3) 0.040(3) 0.033(3) 0.001(2) 0.001(2) -0.001(2)
O35 0.040(3) 0.028(2) 0.041(3) 0.005(2) -0.004(2) -0.003(2)
O36 0.041(3) 0.044(3) 0.039(3) 0.004(2) 0.007(3) 0.003(3)
O37 0.043(3) 0.031(3) 0.041(3) -0.001(2) 0.004(3) -0.002(2)
O38 0.047(3) 0.033(3) 0.040(3) 0.000(2) 0.011(3) 0.002(2)
O39 0.030(2) 0.032(2) 0.025(2) 0.0026(19) 0.002(2) 0.0016(19)
O40 0.041(3) 0.035(3) 0.041(3) 0.004(2) -0.003(2) 0.010(2)
O41 0.032(3) 0.034(3) 0.040(3) 0.003(2) -0.002(2) 0.001(2)
O42 0.051(3) 0.033(3) 0.032(3) -0.006(2) 0.006(2) 0.002(2)
O43 0.043(3) 0.034(3) 0.038(3) -0.003(2) -0.004(2) -0.010(2)
O44 0.042(3) 0.055(4) 0.038(3) -0.001(3) -0.003(3) 0.002(3)
O45 0.039(3) 0.035(3) 0.036(3) -0.006(2) -0.004(2) 0.000(2)
O46 0.031(2) 0.038(3) 0.038(3) -0.003(2) -0.002(2) 0.001(2)
O47 0.051(3) 0.034(3) 0.042(3) -0.003(2) -0.005(3) -0.006(2)
O48 0.053(4) 0.039(3) 0.045(4) 0.007(3) 0.003(3) 0.006(3)
O49 0.031(2) 0.034(3) 0.027(3) -0.0001(19) 0.002(2) 0.004(2)
O50 0.039(3) 0.039(3) 0.036(3) 0.001(2) 0.003(2) -0.006(2)
O51 0.030(2) 0.039(3) 0.040(3) 0.001(2) -0.003(2) -0.001(2)
O52 0.047(3) 0.030(3) 0.036(3) -0.002(2) -0.003(2) 0.004(2)
O53 0.037(3) 0.044(3) 0.043(3) -0.005(3) 0.004(2) 0.004(2)
O54 0.030(3) 0.040(3) 0.040(3) -0.006(2) -0.002(2) -0.005(2)
O55 0.039(3) 0.042(3) 0.049(4) 0.002(3) 0.003(3) -0.009(2)
O56 0.050(3) 0.035(3) 0.025(3) -0.005(2) 0.000(2) 0.013(2)
O57 0.037(3) 0.029(2) 0.029(3) 0.002(2) -0.002(2) -0.003(2)
O58 0.034(2) 0.029(2) 0.029(3) 0.001(2) -0.001(2) 0.009(2)
O59 0.035(3) 0.046(3) 0.043(3) -0.002(3) 0.001(2) -0.009(2)
O60 0.037(3) 0.052(3) 0.038(3) -0.010(3) -0.005(2) -0.001(3)
S1 0.0258(7) 0.0215(7) 0.0252(8) -0.0007(6) -0.0010(6) 0.0011(5)
S2 0.0272(7) 0.0204(6) 0.0224(7) -0.0006(5) 0.0001(6) -0.0010(6)
N1 0.036(3) 0.036(3) 0.048(4) 0.007(3) -0.016(3) 0.004(3)
N2 0.041(4) 0.041(4) 0.076(6) -0.008(4) 0.009(4) -0.005(3)
N3 0.036(4) 0.058(5) 0.069(6) 0.013(4) 0.006(4) 0.009(3)
C1 0.036(4) 0.024(3) 0.071(6) -0.007(4) 0.013(4) -0.004(3)
N4 0.054(5) 0.051(5) 0.058(5) 0.023(4) 0.012(4) -0.002(4)
C2 0.053(5) 0.026(4) 0.082(8) 0.000(4) 0.004(5) -0.003(4)
C3 0.039(4) 0.064(6) 0.066(7) -0.024(5) -0.004(4) -0.001(4)
C4 0.048(5) 0.038(4) 0.067(6) -0.006(4) 0.010(5) -0.001(4)
C5 0.070(7) 0.063(6) 0.053(6) 0.023(5) 0.000(5) -0.009(5)
N5 0.122(11) 0.127(11) 0.042(5) 0.019(6) 0.034(6) 0.082(10)
C6 0.046(5) 0.051(5) 0.044(5) 0.002(4) -0.001(4) -0.008(4)
C7 0.038(4) 0.028(4) 0.096(8) 0.017(4) -0.001(5) -0.009(3)
C8 0.069(7) 0.056(6) 0.045(5) 0.018(5) 0.011(5) 0.013(5)
C9 0.041(4) 0.055(5) 0.072(7) 0.004(5) 0.018(5) 0.005(4)
C10 0.057(6) 0.054(5) 0.048(5) 0.006(4) -0.002(4) 0.012(5)
C11 0.061(6) 0.047(5) 0.071(7) -0.009(5) -0.001(5) 0.007(5)
C12 0.064(6) 0.043(5) 0.051(6) 0.004(4) 0.000(5) 0.003(4)
C13 0.042(4) 0.065(6) 0.049(5) -0.004(5) -0.001(4) 0.006(4)
C14 0.042(5) 0.045(5) 0.134(13) 0.014(7) -0.002(7) -0.001(4)
C15 0.032(4) 0.057(5) 0.059(6) 0.010(5) -0.015(4) -0.001(4)
C16 0.046(6) 0.063(8) 0.22(2) -0.043(11) -0.040(10) 0.027(6)
C17 0.051(6) 0.059(7) 0.117(12) -0.014(7) 0.003(7) -0.005(5)
C18 0.046(5) 0.058(6) 0.062(7) 0.001(5) -0.001(5) 0.011(4)
C19 0.051(6) 0.033(5) 0.130(12) -0.005(6) 0.000(7) -0.002(4)
C20 0.043(5) 0.056(6) 0.131(13) -0.007(7) -0.006(7) 0.009(5)
C21 0.085(8) 0.071(7) 0.052(6) 0.017(6) 0.000(6) -0.003(7)
C22 0.053(6) 0.062(7) 0.075(8) -0.007(6) -0.015(6) 0.011(5)
C23 0.049(5) 0.063(6) 0.053(6) 0.000(5) -0.015(4) -0.004(5)
C24 0.051(5) 0.052(5) 0.061(6) 0.023(5) 0.002(5) 0.002(4)
C25 0.045(5) 0.035(4) 0.122(11) 0.021(6) -0.029(6) 0.006(4)
C26 0.042(4) 0.081(7) 0.039(5) -0.001(5) 0.003(4) -0.008(5)
C27 0.095(9) 0.048(5) 0.036(5) -0.003(4) 0.009(5) -0.011(5)
C28 0.063(7) 0.076(8) 0.087(10) 0.032(7) 0.014(7) 0.013(6)
C29 0.065(7) 0.064(7) 0.109(12) -0.013(8) 0.003(8) 0.001(6)
C30 0.064(7) 0.071(8) 0.084(9) -0.003(7) 0.008(7) -0.001(6)
C31 0.069(7) 0.029(4) 0.085(8) 0.002(5) 0.025(6) -0.001(4)
C32 0.057(6) 0.062(7) 0.083(9) 0.009(6) 0.008(6) 0.008(5)
C33 0.046(5) 0.045(5) 0.081(8) -0.018(5) 0.001(5) -0.003(4)
C34 0.112(13) 0.111(13) 0.068(9) 0.014(9) -0.005(9) 0.059(11)
C35 0.064(7) 0.053(6) 0.084(9) -0.008(6) -0.002(6) -0.014(5)
C36 0.050(6) 0.074(8) 0.088(9) -0.009(7) 0.009(6) 0.020(6)
C37 0.060(7) 0.101(11) 0.074(9) 0.026(8) -0.005(6) 0.000(7)
C38 0.050(5) 0.080(7) 0.041(5) 0.004(5) 0.006(4) 0.009(5)
C39 0.072(8) 0.086(9) 0.088(10) 0.046(8) 0.011(7) 0.013(7)
C40 0.083(8) 0.060(7) 0.076(8) -0.023(6) 0.011(7) -0.018(6)
C41 0.114(13) 0.092(11) 0.067(9) 0.013(8) 0.036(9) -0.011(10)
C42 0.067(7) 0.100(10) 0.067(8) 0.054(8) 0.010(6) 0.008(7)
C43 0.056(6) 0.096(9) 0.048(6) -0.020(6) 0.008(5) 0.014(6)
C44 0.091(10) 0.067(8) 0.068(8) -0.010(6) -0.015(7) 0.008(7)
C45 0.070(8) 0.121(14) 0.091(11) -0.036(10) -0.025(8) 0.018(9)
C46 0.095(11) 0.077(9) 0.100(12) -0.012(8) 0.046(10) -0.008(8)
C47 0.054(6) 0.128(13) 0.076(9) 0.063(9) -0.015(6) -0.009(7)
C48 0.077(9) 0.086(10) 0.109(13) 0.017(10) 0.006(9) 0.010(8)
C49 0.135(16) 0.067(8) 0.089(11) 0.009(8) -0.023(11) -0.010(10)
C50 0.121(16) 0.19(2) 0.062(10) 0.014(13) -0.022(10) -0.032(17)
C51 0.078(9) 0.074(9) 0.130(15) -0.036(9) -0.022(10) -0.001(7)
C52 0.20(3) 0.127(17) 0.142(19) -0.047(14) -0.13(2) 0.090(18)
C53 0.044(6) 0.166(17) 0.055(7) 0.043(9) -0.009(5) 0.001(8)
C54 0.070(9) 0.22(2) 0.080(10) 0.076(14) 0.017(8) 0.039(12)
C55 0.115(13) 0.113(13) 0.070(9) -0.008(9) -0.036(9) -0.051(11)
C56 0.067(9) 0.073(9) 0.20(2) -0.055(12) -0.038(11) 0.018(7)
C57 0.082(9) 0.064(8) 0.133(15) -0.042(9) 0.012(10) -0.006(7)
C58 0.17(2) 0.070(10) 0.121(16) 0.001(11) -0.029(16) 0.005(12)
C59 0.091(10) 0.149(16) 0.055(8) 0.008(9) -0.032(7) 0.046(11)
C60 0.065(8) 0.20(2) 0.054(8) -0.037(11) 0.012(7) 0.012(11)
C61 0.132(17) 0.19(2) 0.120(15) 0.083(16) 0.074(14) 0.103(17)
C62 0.129(19) 0.16(2) 0.110(17) -0.012(16) -0.024(15) 0.017(18)
C63 0.087(11) 0.25(3) 0.067(10) 0.042(14) 0.015(9) 0.083(15)
C64 0.19(3) 0.20(3) 0.132(18) 0.091(19) 0.110(19) 0.14(2)
C65 0.112(16) 0.074(11) 0.22(3) -0.015(15) -0.018(18) -0.002(11)
C66 0.077(12) 0.42(6) 0.095(15) -0.07(3) 0.018(11) -0.07(2)
C67 0.110(14) 0.152(18) 0.054(8) -0.020(10) 0.004(9) 0.028(13)
C68 0.117(19) 0.28(4) 0.106(18) 0.01(2) 0.041(16) -0.05(2)
C69 0.134(16) 0.076(10) 0.099(12) 0.015(9) 0.015(12) -0.016(10)
C70 0.16(2) 0.14(2) 0.18(3) -0.02(2) -0.09(2) 0.037(19)
C71 0.20(3) 0.15(2) 0.100(17) -0.021(16) 0.052(18) 0.01(2)
C73 0.097(14) 0.37(4) 0.17(2) -0.20(3) -0.047(14) 0.10(2)
C74 0.093(10) 0.055(7) 0.109(12) 0.003(7) -0.016(9) 0.021(7)
C75 0.117(16) 0.114(15) 0.123(16) -0.051(13) -0.022(13) 0.002(12)
C76 0.17(2) 0.095(14) 0.132(19) -0.004(13) -0.023(18) 0.050(16)
C77 0.17(3) 0.27(4) 0.083(14) 0.06(2) 0.053(16) 0.04(3)
C78 0.17(3) 0.067(11) 0.28(4) -0.036(17) 0.05(3) 0.016(14)
C79 0.16(2) 0.20(3) 0.060(10) -0.001(13) 0.027(12) 0.09(2)
C80 0.067(6) 0.042(5) 0.067(7) 0.002(5) -0.005(6) 0.010(5)
C81 0.066(6) 0.035(4) 0.067(7) 0.007(4) -0.014(5) 0.005(4)
N6 0.140(12) 0.045(5) 0.081(8) -0.003(5) -0.043(8) 0.017(6)
C82 0.087(8) 0.063(6) 0.045(6) -0.009(5) -0.011(6) 0.014(6)
C83 0.065(7) 0.085(9) 0.080(9) -0.026(7) -0.010(7) 0.004(7)
N7 0.118(11) 0.092(9) 0.070(8) -0.030(7) -0.012(8) 0.029(8)
C84 0.081(17) 0.20(4) 0.023(9) -0.037(15) -0.006(10) -0.07(2)
C85 0.11(2) 0.078(15) 0.014(8) -0.006(9) 0.002(9) -0.038(14)
N8 0.18(4) 0.10(2) 0.061(16) 0.039(16) 0.01(2) 0.01(2)
C87 0.039(9) 0.099(18) 0.051(12) 0.017(12) 0.015(9) 0.002(11)

loop_
_atom_type_symbol
_atom_type_description
_atom_type_scat_dispersion_real
_atom_type_scat_dispersion_imag
_atom_type_scat_source
C C 0.0033 0.0016 'International Tables Vol C Tables 4.2.6.8 and 6.1.1.4'
H H 0.0000 0.0000 'International Tables Vol C Tables 4.2.6.8 and 6.1.1.4'
Mo Mo -1.6832 0.6857 'International Tables Vol C Tables 4.2.6.8 and 6.1.1.4'
N N 0.0061 0.0033 'International Tables Vol C Tables 4.2.6.8 and 6.1.1.4'
O O 0.0106 0.0060 'International Tables Vol C Tables 4.2.6.8 and 6.1.1.4'
S S 0.1246 0.1234 'International Tables Vol C Tables 4.2.6.8 and 6.1.1.4'

loop_
_geom_angle_atom_site_label_1
_geom_angle_atom_site_label_2
_geom_angle_atom_site_label_3
_geom_angle
O36 Mo1 O5 102.3(3)
O36 Mo1 O19 101.3(3)
O5 Mo1 O19 89.7(2)
O36 Mo1 O17 101.1(3)
O5 Mo1 O17 91.3(3)
O19 Mo1 O17 156.8(2)
O36 Mo1 O29 101.9(3)
O5 Mo1 O29 155.8(2)
O19 Mo1 O29 85.0(2)
O17 Mo1 O29 84.6(3)
O36 Mo1 O20 171.2(3)
O5 Mo1 O20 83.7(2)
O19 Mo1 O20 85.0(2)
O17 Mo1 O20 72.1(2)
O29 Mo1 O20 72.3(2)
O36 Mo1 O3 138.8(2)
O5 Mo1 O3 65.58(17)
O19 Mo1 O3 42.98(19)
O17 Mo1 O3 117.78(19)
O29 Mo1 O3 95.29(16)
O20 Mo1 O3 49.62(13)
O44 Mo2 O17 102.1(3)
O44 Mo2 O32 102.6(3)
O17 Mo2 O32 89.2(3)
O44 Mo2 O30 101.5(3)
O17 Mo2 O30 88.7(3)
O32 Mo2 O30 155.8(2)
O44 Mo2 O45 102.4(3)
O17 Mo2 O45 155.5(2)
O32 Mo2 O45 84.8(3)
O30 Mo2 O45 87.1(2)
O38 Mo3 O23 101.4(3)
O38 Mo3 O2 102.4(3)
O23 Mo3 O2 89.1(2)
O38 Mo3 O33 101.3(3)
O23 Mo3 O33 87.6(2)
O2 Mo3 O33 156.2(2)
O38 Mo3 O27 100.3(3)
O23 Mo3 O27 158.0(2)
O2 Mo3 O27 89.8(2)
O33 Mo3 O27 84.7(2)
O38 Mo3 O39 170.7(3)
O23 Mo3 O39 85.8(2)
O2 Mo3 O39 83.5(2)
O33 Mo3 O39 72.8(2)
O27 Mo3 O39 72.2(2)
O25 Mo4 O19 102.5(3)
O25 Mo4 O2 104.0(3)
O19 Mo4 O2 88.3(3)
O25 Mo4 O13 99.6(3)
O19 Mo4 O13 88.3(2)
O2 Mo4 O13 156.3(2)
O25 Mo4 O41 99.4(3)
O19 Mo4 O41 157.7(3)
O2 Mo4 O41 90.6(2)
O13 Mo4 O41 83.8(2)
O25 Mo4 O58 168.2(2)
O19 Mo4 O58 86.7(2)
O2 Mo4 O58 83.5(2)
O13 Mo4 O58 72.9(2)
O41 Mo4 O58 71.1(2)
O59 Mo5 O12 101.1(3)
O59 Mo5 O32 102.9(3)
O12 Mo5 O32 89.2(3)
O59 Mo5 O24 101.1(3)
O12 Mo5 O24 90.1(3)
O32 Mo5 O24 155.6(2)
O59 Mo5 O54 102.5(3)
O12 Mo5 O54 156.5(2)
O32 Mo5 O54 84.7(3)
O24 Mo5 O54 86.3(3)
O59 Mo5 O49 170.3(3)
O12 Mo5 O49 72.3(2)
O32 Mo5 O49 84.4(2)
O24 Mo5 O49 72.2(2)
O54 Mo5 O49 84.5(2)
O50 Mo6 O3 103.7(3)
O50 Mo6 O43 102.4(3)
O3 Mo6 O43 91.9(2)
O50 Mo6 O6 100.1(3)
O3 Mo6 O6 155.8(2)
O43 Mo6 O6 87.0(3)
O50 Mo6 O10 101.0(3)
O3 Mo6 O10 86.7(2)
O43 Mo6 O10 156.3(3)
O6 Mo6 O10 84.7(2)
O50 Mo6 O57 171.6(2)
O3 Mo6 O57 83.3(2)
O43 Mo6 O57 72.3(2)
O6 Mo6 O57 73.4(2)
O10 Mo6 O57 84.0(2)
O42 Mo7 O9 102.1(3)
O42 Mo7 O26 101.6(3)
O9 Mo7 O26 90.9(3)
O42 Mo7 O8 102.5(3)
O9 Mo7 O8 154.4(2)
O26 Mo7 O8 91.0(2)
O42 Mo7 O1 101.3(3)
O9 Mo7 O1 85.2(2)
O26 Mo7 O1 157.1(2)
O8 Mo7 O1 83.2(2)
O42 Mo7 O18 172.8(2)
O9 Mo7 O18 72.3(2)
O26 Mo7 O18 74.3(2)
O8 Mo7 O18 83.6(2)
O1 Mo7 O18 83.0(2)
O56 Mo8 O16 103.4(2)
O56 Mo8 O10 101.8(3)
O16 Mo8 O10 88.2(2)
O56 Mo8 O34 101.3(3)
O16 Mo8 O34 92.1(2)
O10 Mo8 O34 156.2(2)
O56 Mo8 O9 100.9(3)
O16 Mo8 O9 155.6(2)
O10 Mo8 O9 85.2(2)
O34 Mo8 O9 84.7(3)
O56 Mo8 O18 169.8(2)
O16 Mo8 O18 84.3(2)
O10 Mo8 O18 84.9(2)
O34 Mo8 O18 71.4(2)
O9 Mo8 O18 71.7(2)
O47 Mo9 O23 101.7(3)
O47 Mo9 O5 101.9(3)
O23 Mo9 O5 88.6(2)
O47 Mo9 O35 101.7(3)
O23 Mo9 O35 88.4(2)
O5 Mo9 O35 156.3(2)
O47 Mo9 O12 99.5(3)
O23 Mo9 O12 158.7(2)
O5 Mo9 O12 88.4(2)
O35 Mo9 O12 85.9(3)
O47 Mo9 O49 170.3(3)
O23 Mo9 O49 86.5(2)
O5 Mo9 O49 83.2(2)
O35 Mo9 O49 73.2(2)
O12 Mo9 O49 72.1(2)
O55 Mo10 O27 101.9(3)
O55 Mo10 O28 102.5(3)
O27 Mo10 O28 91.3(3)
O55 Mo10 O22 101.2(3)
O27 Mo10 O22 88.3(3)
O28 Mo10 O22 155.8(2)
O55 Mo10 O46 102.2(3)
O27 Mo10 O46 155.5(2)
O28 Mo10 O46 87.7(3)
O22 Mo10 O46 82.9(3)
O52 Mo11 O6 100.8(3)
O52 Mo11 O14 103.1(3)
O6 Mo11 O14 89.6(3)
O52 Mo11 O4 104.1(3)
O6 Mo11 O4 154.4(2)
O14 Mo11 O4 90.4(3)
O52 Mo11 O1 101.0(3)
O6 Mo11 O1 86.5(2)
O14 Mo11 O1 155.9(2)
O4 Mo11 O1 83.2(2)
O52 Mo11 O57 173.0(2)
O6 Mo11 O57 73.5(2)
O14 Mo11 O57 73.1(2)
O4 Mo11 O57 82.1(2)
O1 Mo11 O57 83.0(2)
O52 Mo11 O3 144.8(2)
O6 Mo11 O3 44.30(17)
O14 Mo11 O3 76.66(19)
O4 Mo11 O3 111.14(18)
O1 Mo11 O3 84.07(16)
O57 Mo11 O3 29.21(14)
O31 Mo12 O22 102.9(3)
O31 Mo12 O41 102.8(3)
O22 Mo12 O41 92.2(3)
O31 Mo12 O11 100.1(3)
O22 Mo12 O11 156.5(2)
O41 Mo12 O11 87.7(2)
O31 Mo12 O51 101.4(3)
O22 Mo12 O51 86.3(3)
O41 Mo12 O51 155.5(2)
O11 Mo12 O51 84.2(3)
O31 Mo12 O58 170.9(2)
O22 Mo12 O58 84.8(2)
O41 Mo12 O58 71.7(2)
O11 Mo12 O58 72.84(19)
O51 Mo12 O58 83.8(2)
O31 Mo12 O5 149.3(2)
O22 Mo12 O5 79.16(18)
O41 Mo12 O5 46.60(18)
O11 Mo12 O5 83.81(16)
O51 Mo12 O5 109.36(17)
O58 Mo12 O5 26.75(13)
O21 Mo13 O35 102.5(3)
O21 Mo13 O16 102.4(3)
O35 Mo13 O16 155.1(2)
O21 Mo13 O24 101.0(3)
O35 Mo13 O24 88.7(3)
O16 Mo13 O24 88.6(2)
O21 Mo13 O15 101.3(3)
O35 Mo13 O15 87.5(2)
O16 Mo13 O15 85.7(2)
O24 Mo13 O15 157.7(2)
O21 Mo13 O49 172.5(3)
O35 Mo13 O49 73.4(2)
O16 Mo13 O49 82.1(2)
O24 Mo13 O49 72.8(2)
O15 Mo13 O49 85.0(2)
O37 Mo14 O33 103.1(3)
O37 Mo14 O15 101.7(3)
O33 Mo14 O15 89.9(2)
O37 Mo14 O3 101.5(3)
O33 Mo14 O3 155.2(2)
O15 Mo14 O3 88.8(2)
O37 Mo14 O28 98.7(3)
O33 Mo14 O28 85.7(3)
O15 Mo14 O28 159.6(2)
O3 Mo14 O28 86.9(2)
O37 Mo14 O39 170.3(2)
O33 Mo14 O39 72.7(2)
O15 Mo14 O39 87.1(2)
O3 Mo14 O39 82.5(2)
O28 Mo14 O39 72.5(2)
O37 Mo14 O4 155.3(2)
O33 Mo14 O4 101.61(17)
O15 Mo14 O4 76.87(18)
O3 Mo14 O4 54.06(17)
O28 Mo14 O4 84.46(16)
O39 Mo14 O4 30.72(13)
O48 Mo15 O13 102.6(3)
O48 Mo15 O11 102.2(3)
O13 Mo15 O11 89.6(3)
O48 Mo15 O4 103.0(3)
O13 Mo15 O4 153.8(2)
O11 Mo15 O4 90.4(3)
O48 Mo15 O7 101.5(3)
O13 Mo15 O7 86.3(2)
O11 Mo15 O7 156.3(2)
O4 Mo15 O7 83.2(2)
O48 Mo15 O58 172.9(3)
O13 Mo15 O58 72.6(2)
O11 Mo15 O58 72.8(2)
O4 Mo15 O58 82.4(2)
O7 Mo15 O58 83.65(19)
O48 Mo15 O6 122.2(2)
O13 Mo15 O6 131.84(19)
O11 Mo15 O6 96.64(19)
O4 Mo15 O6 22.49(17)
O7 Mo15 O6 69.50(18)
O58 Mo15 O6 64.11(14)
O60 Mo16 O46 103.3(3)
O60 Mo16 O51 102.0(3)
O46 Mo16 O51 88.5(3)
O60 Mo16 O43 100.9(3)
O46 Mo16 O43 89.6(3)
O51 Mo16 O43 156.9(2)
O60 Mo16 O14 99.0(3)
O46 Mo16 O14 157.7(2)
O51 Mo16 O14 88.0(3)
O43 Mo16 O14 85.1(3)
O60 Mo16 O57 169.8(3)
O46 Mo16 O57 84.5(2)
O51 Mo16 O57 84.5(2)
O43 Mo16 O57 72.3(2)
O14 Mo16 O57 73.2(2)
O60 Mo16 O2 142.8(2)
O46 Mo16 O2 53.97(19)
O51 Mo16 O2 54.13(19)
O43 Mo16 O2 107.25(18)
O14 Mo16 O2 107.18(18)
O57 Mo16 O2 47.41(14)
O53 Mo17 O54 103.8(3)
O53 Mo17 O45 102.6(3)
O54 Mo17 O45 87.9(3)
O53 Mo17 O34 101.8(3)
O54 Mo17 O34 90.9(3)
O45 Mo17 O34 155.1(3)
O53 Mo17 O26 98.9(3)
O54 Mo17 O26 157.3(2)
O45 Mo17 O26 86.6(2)
O34 Mo17 O26 85.0(2)
O53 Mo17 O18 168.8(3)
O54 Mo17 O18 85.0(2)
O45 Mo17 O18 84.3(2)
O34 Mo17 O18 70.8(2)
O26 Mo17 O18 72.6(2)
O53 Mo17 O2 169.0(2)
O54 Mo17 O2 69.59(18)
O45 Mo17 O2 68.91(18)
O34 Mo17 O2 87.37(18)
O26 Mo17 O2 87.91(17)
O18 Mo17 O2 22.04(13)
O40 Mo18 O29 103.3(3)
O40 Mo18 O8 101.8(3)
O29 Mo18 O8 155.0(2)
O40 Mo18 O30 100.3(3)
O29 Mo18 O30 89.5(2)
O8 Mo18 O30 87.1(2)
O40 Mo18 O7 101.6(3)
O29 Mo18 O7 89.3(2)
O8 Mo18 O7 84.7(2)
O30 Mo18 O7 157.7(2)
O40 Mo18 O20 172.4(2)
O29 Mo18 O20 73.2(2)
O8 Mo18 O20 82.1(2)
O30 Mo18 O20 73.2(2)
O7 Mo18 O20 85.2(2)
O40 Mo18 O4 91.7(2)
O29 Mo18 O4 105.96(19)
O8 Mo18 O4 72.10(19)
O30 Mo18 O4 157.81(19)
O7 Mo18 O4 17.73(18)
O20 Mo18 O4 95.70(14)
Mo11 O1 Mo7 138.8(3)
Mo4 O2 Mo3 153.7(3)
Mo4 O2 Mo16 84.19(17)
Mo3 O2 Mo16 84.43(17)
Mo4 O2 Mo17 76.84(16)
Mo3 O2 Mo17 77.40(16)
Mo16 O2 Mo17 76.25(6)
Mo6 O3 Mo14 153.9(3)
Mo6 O3 Mo11 32.64(12)
Mo14 O3 Mo11 127.0(2)
Mo6 O3 Mo1 90.13(17)
Mo14 O3 Mo1 64.31(15)
Mo11 O3 Mo1 65.06(6)
Mo15 O4 Mo11 157.9(3)
Mo15 O4 Mo18 58.19(15)
Mo11 O4 Mo18 107.1(2)
Mo15 O4 Mo14 96.13(18)
Mo11 O4 Mo14 65.75(15)
Mo18 O4 Mo14 90.01(9)
Mo1 O5 Mo9 154.0(3)
Mo1 O5 Mo12 64.67(16)
Mo9 O5 Mo12 92.95(17)
Mo11 O6 Mo6 126.1(3)
Mo11 O6 Mo15 23.82(11)
Mo6 O6 Mo15 105.34(19)
Mo18 O7 Mo15 143.0(3)
Mo7 O8 Mo18 155.6(3)
Mo7 O9 Mo8 127.5(3)
Mo8 O10 Mo6 142.3(3)
Mo15 O11 Mo12 126.8(3)
Mo5 O12 Mo9 126.9(3)
Mo15 O13 Mo4 126.9(3)
Mo11 O14 Mo16 126.2(3)
Mo14 O15 Mo13 147.2(3)
Mo8 O16 Mo13 154.7(3)
Mo2 O17 Mo1 128.6(3)
S2 O18 Mo8 123.1(3)
S2 O18 Mo7 124.9(3)
Mo8 O18 Mo7 88.02(18)
S2 O18 Mo17 131.7(3)
Mo8 O18 Mo17 88.79(18)
Mo7 O18 Mo17 87.26(18)
Mo4 O19 Mo1 146.3(4)
S2 O20 Mo1 124.3(3)
S2 O20 Mo18 126.1(3)
Mo1 O20 Mo18 87.26(18)
Mo12 O22 Mo10 152.4(3)
Mo3 O23 Mo9 147.8(3)
Mo13 O24 Mo5 126.9(3)
Mo7 O26 Mo17 125.6(3)
Mo10 O27 Mo3 127.9(3)
Mo10 O28 Mo14 126.8(3)
Mo18 O29 Mo1 127.2(3)
Mo2 O30 Mo18 126.7(3)
Mo2 O32 Mo5 152.1(3)
Mo14 O33 Mo3 126.7(3)
Mo17 O34 Mo8 129.0(3)
Mo13 O35 Mo9 125.8(3)
S1 O39 Mo3 125.7(3)
S1 O39 Mo14 125.3(3)
Mo3 O39 Mo14 87.85(17)
Mo12 O41 Mo4 128.2(3)
Mo6 O43 Mo16 127.2(3)
Mo17 O45 Mo2 149.5(3)
Mo16 O46 Mo10 150.2(3)
S2 O49 Mo9 123.8(3)
S2 O49 Mo13 125.7(3)
Mo9 O49 Mo13 87.51(17)
S2 O49 Mo5 130.8(3)
Mo9 O49 Mo5 88.37(18)
Mo13 O49 Mo5 87.33(18)
Mo16 O51 Mo12 147.1(3)
Mo17 O54 Mo5 149.1(3)
S1 O57 Mo16 132.8(3)
S1 O57 Mo6 124.2(3)
Mo16 O57 Mo6 88.13(18)
S1 O57 Mo11 124.0(3)
Mo16 O57 Mo11 87.33(17)
Mo6 O57 Mo11 86.68(18)
S1 O58 Mo4 124.1(3)
S1 O58 Mo12 131.8(3)
Mo4 O58 Mo12 89.01(18)
S1 O58 Mo15 124.3(3)
Mo4 O58 Mo15 87.54(17)
Mo12 O58 Mo15 86.90(17)
O57 S1 O39 104.3(3)
O57 S1 O58 104.4(3)
O39 S1 O58 104.2(3)
O20 S2 O49 105.3(3)
O20 S2 O18 103.7(3)
O49 S2 O18 103.9(3)
C26 N1 C10 112.4(8)
C26 N1 C25 107.1(8)
C10 N1 C25 111.4(9)
C26 N1 C15 110.8(8)
C10 N1 C15 106.9(7)
C25 N1 C15 108.1(8)
C4 N2 C33 110.4(9)
C4 N2 C1 108.5(7)
C33 N2 C1 110.7(8)
C4 N2 C31 109.2(8)
C33 N2 C31 106.2(8)
C1 N2 C31 111.9(9)
C32 N3 C18 106.1(8)
C32 N3 C36 110.8(10)
C18 N3 C36 109.2(9)
C32 N3 C28 111.7(10)
C18 N3 C28 109.2(10)
C36 N3 C28 109.9(9)
N2 C1 C2 115.3(7)
N2 C1 H1 108.5
C2 C1 H1 108.5
N2 C1 H2 108.5
C2 C1 H2 108.5
H1 C1 H2 107.5
C6 N4 C27 115.5(10)
C6 N4 C8 106.5(8)
C27 N4 C8 110.4(9)
C6 N4 C12 112.6(9)
C27 N4 C12 104.0(8)
C8 N4 C12 107.7(9)
C7 C2 C1 110.2(7)
C7 C2 H3 109.6
C1 C2 H3 109.6
C7 C2 H4 109.6
C1 C2 H4 109.6
H3 C2 H4 108.1
C17 C3 C11 109.4(10)
C17 C3 H5 109.8
C11 C3 H5 109.8
C17 C3 H6 109.8
C11 C3 H6 109.8
H5 C3 H6 108.2
N2 C4 C19 118.1(8)
N2 C4 H7 107.8
C19 C4 H7 107.8
N2 C4 H8 107.8
C19 C4 H8 107.8
H7 C4 H8 107.1
C24 C5 C21 112.7(9)
C24 C5 H9 109.1
C21 C5 H9 109.1
C24 C5 H10 109.1
C21 C5 H10 109.1
H9 C5 H10 107.8
C55 N5 C61 109.7(15)
C55 N5 C34 110.5(17)
C61 N5 C34 106.9(11)
C55 N5 C9 109.2(9)
C61 N5 C9 109.1(16)
C34 N5 C9 111.4(11)
N4 C6 C24 113.9(8)
N4 C6 H11 108.8
C24 C6 H11 108.8
N4 C6 H12 108.8
C24 C6 H12 108.8
H11 C6 H12 107.7
C2 C7 C14 110.4(8)
C2 C7 H13 109.6
C14 C7 H13 109.6
C2 C7 H14 109.6
C14 C7 H14 109.6
H13 C7 H14 108.1
C42 C8 N4 119.5(9)
C42 C8 H15 107.5
N4 C8 H15 107.5
C42 C8 H16 107.5
N4 C8 H16 107.5
H15 C8 H16 107.0
C13 C9 N5 111.7(10)
C13 C9 H17 109.3
N5 C9 H17 109.3
C13 C9 H18 109.3
N5 C9 H18 109.3
H17 C9 H18 107.9
C23 C10 N1 115.6(9)
C23 C10 H19 108.4
N1 C10 H19 108.4
C23 C10 H20 108.4
N1 C10 H20 108.4
H19 C10 H20 107.4
C3 C11 C18 107.5(9)
C3 C11 H21 110.2
C18 C11 H21 110.2
C3 C11 H22 110.2
C18 C11 H22 110.2
H21 C11 H22 108.5
C38 C12 N4 113.8(9)
C38 C12 H23 108.8
N4 C12 H23 108.8
C38 C12 H24 108.8
N4 C12 H24 108.8
H23 C12 H24 107.7
C9 C13 C43 108.7(10)
C9 C13 H25 110.0
C43 C13 H25 109.9
C9 C13 H26 109.9
C43 C13 H26 109.9
H25 C13 H26 108.3
C7 C14 H27 109.5
C7 C14 H28 109.5
H27 C14 H28 109.5
C7 C14 H29 109.5
H27 C14 H29 109.5
H28 C14 H29 109.5
N1 C15 C47 114.9(8)
N1 C15 H30 108.5
C47 C15 H30 108.5
N1 C15 H31 108.5
C47 C15 H31 108.5
H30 C15 H31 107.5
C20 C16 H32 109.5
C20 C16 H33 109.5
H32 C16 H33 109.5
C20 C16 H34 109.5
H32 C16 H34 109.5
H33 C16 H34 109.5
C3 C17 H35 109.5
C3 C17 H36 109.5
H35 C17 H36 109.5
C3 C17 H37 109.5
H35 C17 H37 109.5
H36 C17 H37 109.5
N3 C18 C11 112.3(9)
N3 C18 H38 109.1
C11 C18 H38 109.1
N3 C18 H39 109.1
C11 C18 H39 109.1
H38 C18 H39 107.9
C20 C19 C4 116.3(11)
C20 C19 H40 108.2
C4 C19 H40 108.2
C20 C19 H41 108.2
C4 C19 H41 108.2
H40 C19 H41 107.4
C16 C20 C19 118.8(12)
C16 C20 H42 107.6
C19 C20 H42 107.6
C16 C20 H43 107.6
C19 C20 H43 107.6
H42 C20 H43 107.0
C5 C21 H44 109.5
C5 C21 H45 109.5
H44 C21 H45 109.5
C5 C21 H46 109.5
H44 C21 H46 109.5
H45 C21 H46 109.5
C69 C22 C40 112.4(14)
C69 C22 H47 109.1
C40 C22 H47 109.1
C69 C22 H48 109.1
C40 C22 H48 109.1
H47 C22 H48 107.9
C10 C23 C53 115.8(9)
C10 C23 H49 108.3
C53 C23 H49 108.3
C10 C23 H50 108.3
C53 C23 H50 108.3
H49 C23 H50 107.4
C5 C24 C6 109.8(8)
C5 C24 H51 109.7
C6 C24 H51 109.7
C5 C24 H52 109.7
C6 C24 H52 109.7
H51 C24 H52 108.2
C56 C25 N1 121.5(11)
C56 C25 H53 106.9
N1 C25 H53 106.9
C56 C25 H54 106.9
N1 C25 H54 106.9
H53 C25 H54 106.7
N1 C26 C51 114.6(11)
N1 C26 H55 108.6
C51 C26 H55 108.6
N1 C26 H56 108.6
C51 C26 H56 108.6
H55 C26 H56 107.6
N4 C27 C44 116.0(10)
N4 C27 H57 108.3
C44 C27 H57 108.3
N4 C27 H58 108.3
C44 C27 H58 108.3
H57 C27 H58 107.4
C39 C28 N3 115.9(11)
C39 C28 H59 108.3
N3 C28 H59 108.3
C39 C28 H60 108.3
N3 C28 H60 108.3
H59 C28 H60 107.4
C38 C29 C57 109.8(13)
C38 C29 H61 109.7
C57 C29 H61 109.7
C38 C29 H62 109.7
C57 C29 H62 109.7
H61 C29 H62 108.2
C48 C30 C35 111.2(12)
C48 C30 H63 109.4
C35 C30 H63 109.4
C48 C30 H64 109.4
C35 C30 H64 109.4
H63 C30 H64 108.0
N2 C31 C35 113.8(9)
N2 C31 H65 108.8
C35 C31 H65 108.8
N2 C31 H66 108.8
C35 C31 H66 108.8
H65 C31 H66 107.7
N3 C32 C74 114.9(11)
N3 C32 H67 108.5
C74 C32 H67 108.5
N3 C32 H68 108.5
C74 C32 H68 108.5
H67 C32 H68 107.5
C40 C33 N2 117.2(9)
C40 C33 H69 108.0
N2 C33 H69 108.0
C40 C33 H70 108.0
N2 C33 H70 108.0
H69 C33 H70 107.2
C64 C34 N5 113.5(19)
C64 C34 H71 108.9
N5 C34 H71 108.9
C64 C34 H72 108.9
N5 C34 H72 108.9
H71 C34 H72 107.7
C30 C35 C31 109.5(10)
C30 C35 H73 109.8
C31 C35 H73 109.8
C30 C35 H74 109.8
C31 C35 H74 109.8
H73 C35 H74 108.2
C60 C36 N3 117.3(11)
C60 C36 H75 108.0
N3 C36 H75 108.0
C60 C36 H76 108.0
N3 C36 H76 108.0
H75 C36 H76 107.2
C66 C37 C47 116.2(19)
C66 C37 H77 108.2
C47 C37 H77 108.2
C66 C37 H78 108.2
C47 C37 H78 108.2
H77 C37 H78 107.4
C12 C38 C29 108.4(10)
C12 C38 H79 110.0
C29 C38 H79 110.0
C12 C38 H80 110.0
C29 C38 H80 110.0
H79 C38 H80 108.4
C63 C39 C28 110.5(13)
C63 C39 H81 109.6
C28 C39 H81 109.6
C63 C39 H82 109.6
C28 C39 H82 109.6
H81 C39 H82 108.1
C33 C40 C22 114.3(11)
C33 C40 H83 108.7
C22 C40 H83 108.7
C33 C40 H84 108.7
C22 C40 H84 108.7
H83 C40 H84 107.6
C53 C41 H85 109.5
C53 C41 H86 109.5
H85 C41 H86 109.5
C53 C41 H87 109.5
H85 C41 H87 109.5
H86 C41 H87 109.5
C8 C42 C54 111.5(11)
C8 C42 H88 109.3
C54 C42 H88 109.3
C8 C42 H89 109.3
C54 C42 H89 109.3
H88 C42 H89 108.0
C13 C43 C59 110.5(12)
C13 C43 H90 109.6
C59 C43 H90 109.6
C13 C43 H91 109.6
C59 C43 H91 109.6
H90 C43 H91 108.1
C46 C44 C27 118.9(13)
C46 C44 H92 107.6
C27 C44 H92 107.6
C46 C44 H93 107.6
C27 C44 H93 107.6
H92 C44 H93 107.0
C73 C45 H94 109.5
C73 C45 H95 109.5
H94 C45 H95 109.5
C73 C45 H96 109.5
H94 C45 H96 109.5
H95 C45 H96 109.5
C75 C46 C44 114.5(15)
C75 C46 H97 108.6
C44 C46 H97 108.6
C75 C46 H98 108.6
C44 C46 H98 108.6
H97 C46 H98 107.6
C37 C47 C15 110.7(10)
C37 C47 H99 109.5
C15 C47 H99 109.5
C37 C47 H100 109.5
C15 C47 H100 109.5
H99 C47 H100 108.1
C30 C48 H101 109.5
C30 C48 H102 109.5
H101 C48 H102 109.5
C30 C48 H103 109.5
H101 C48 H103 109.5
H102 C48 H103 109.5
C63 C49 H104 109.5
C63 C49 H105 109.5
H104 C49 H105 109.5
C63 C49 H106 109.5
H104 C49 H106 109.5
H105 C49 H106 109.5
C71 C50 C60 119(2)
C71 C50 H107 107.7
C60 C50 H107 107.7
C71 C50 H108 107.7
C60 C50 H108 107.6
H107 C50 H108 107.1
C65 C51 C26 110.6(15)
C65 C51 H109 109.5
C26 C51 H109 109.5
C65 C51 H110 109.5
C26 C51 H110 109.5
H109 C51 H110 108.1
C70 C52 C67 115.5(16)
C70 C52 H111 108.4
C67 C52 H111 108.4
C70 C52 H112 108.4
C67 C52 H112 108.4
H111 C52 H112 107.5
C41 C53 C23 114.7(11)
C41 C53 H113 108.6
C23 C53 H113 108.6
C41 C53 H114 108.6
C23 C53 H114 108.6
H113 C53 H114 107.6
C87 C54 C42 119.2(18)
C87 C54 H115 107.5
C42 C54 H115 107.5
C87 C54 H116 107.5
C42 C54 H116 107.5
H115 C54 H116 107.0
C62 C55 N5 120.3(17)
C62 C55 H117 107.3
N5 C55 H117 107.2
C62 C55 H118 107.2
N5 C55 H118 107.2
H117 C55 H118 106.9
C73 C56 C25 122.5(19)
C73 C56 H119 106.7
C25 C56 H119 106.7
C73 C56 H120 106.7
C25 C56 H120 106.7
H119 C56 H120 106.6
C29 C57 H121 109.5
C29 C57 H122 109.5
H121 C57 H122 109.5
C29 C57 H123 109.5
H121 C57 H123 109.5
H122 C57 H123 109.5
C76 C58 C74 119(2)
C76 C58 H124 107.5
C74 C58 H124 107.5
C76 C58 H125 107.5
C74 C58 H125 107.5
H124 C58 H125 107.0
C43 C59 H126 109.5
C43 C59 H127 109.5
H126 C59 H127 109.5
C43 C59 H128 109.5
H126 C59 H128 109.5
H127 C59 H128 109.5
C36 C60 C50 116.9(14)
C36 C60 H129 108.1
C50 C60 H129 108.0
C36 C60 H130 108.1
C50 C60 H130 108.1
H129 C60 H130 107.3
C67 C61 N5 114.3(14)
C67 C61 H131 108.7
N5 C61 H131 108.7
C67 C61 H132 108.7
N5 C61 H132 108.7
H131 C61 H132 107.6
C55 C62 C68 112(2)
C55 C62 H133 109.3
C68 C62 H133 109.3
C55 C62 H134 109.3
C68 C62 H134 109.3
H133 C62 H134 108.0
C39 C63 C49 111.8(16)
C39 C63 H135 109.3
C49 C63 H135 109.3
C39 C63 H136 109.3
C49 C63 H136 109.2
H135 C63 H136 107.9
C34 C64 C79 108(3)
C34 C64 H137 110.1
C79 C64 H137 110.1
C34 C64 H138 110.1
C79 C64 H138 110.1
H137 C64 H138 108.4
C78 C65 C51 110(2)
C78 C65 H139 109.6
C51 C65 H139 109.6
C78 C65 H140 109.6
C51 C65 H140 109.6
H139 C65 H140 108.1
C37 C66 H141 109.5
C37 C66 H142 109.5
H141 C66 H142 109.5
C37 C66 H143 109.5
H141 C66 H143 109.5
H142 C66 H143 109.5
C61 C67 C52 100.9(16)
C61 C67 H144 111.6
C52 C67 H144 111.6
C61 C67 H145 111.6
C52 C67 H145 111.6
H144 C67 H145 109.4
C62 C68 C77 107(3)
C62 C68 H146 110.3
C77 C68 H146 110.3
C62 C68 H147 110.3
C77 C68 H147 110.3
H146 C68 H147 108.5
C22 C69 H148 109.5
C22 C69 H149 109.5
H148 C69 H149 109.5
C22 C69 H150 109.5
H148 C69 H150 109.5
H149 C69 H150 109.5
C52 C70 H151 109.5
C52 C70 H152 109.5
H151 C70 H152 109.5
C52 C70 H153 109.5
H151 C70 H153 109.5
H152 C70 H153 109.5
C50 C71 H154 109.5
C50 C71 H155 109.4
H154 C71 H155 109.5
C50 C71 H156 109.5
H154 C71 H156 109.5
H155 C71 H156 109.5
C56 C73 C45 121(2)
C56 C73 H160 107.0
C45 C73 H160 107.0
C56 C73 H161 107.0
C45 C73 H161 107.0
H160 C73 H161 106.7
C58 C74 C32 112.7(14)
C58 C74 H162 109.1
C32 C74 H162 109.1
C58 C74 H163 109.1
C32 C74 H163 109.1
H162 C74 H163 107.8
C46 C75 H164 109.5
C46 C75 H165 109.5
H164 C75 H165 109.5
C46 C75 H166 109.5
H164 C75 H166 109.5
H165 C75 H166 109.5
C58 C76 H167 109.5
C58 C76 H168 109.5
H167 C76 H168 109.5
C58 C76 H169 109.5
H167 C76 H169 109.5
H168 C76 H169 109.5
C68 C77 H170 109.5
C68 C77 H171 109.5
H170 C77 H171 109.5
C68 C77 H172 109.5
H170 C77 H172 109.5
H171 C77 H172 109.5
C65 C78 H173 109.5
C65 C78 H174 109.5
H173 C78 H174 109.5
C65 C78 H175 109.5
H173 C78 H175 109.5
H174 C78 H175 109.5
C86 C79 C64 105(3)
C86 C79 H176 110.7
C64 C79 H176 110.7
C86 C79 H177 110.7
C64 C79 H177 110.7
H176 C79 H177 108.8
C81 C80 H178 109.5
C81 C80 H179 109.5
H178 C80 H179 109.5
C81 C80 H180 109.5
H178 C80 H180 109.5
H179 C80 H180 109.5
N6 C81 C80 177.4(14)
N7 C82 C83 174.8(17)
C82 C83 H181 109.5
C82 C83 H182 109.5
H181 C83 H182 109.5
C82 C83 H183 109.5
H181 C83 H183 109.5
H182 C83 H183 109.5
C85 C84 H184 109.5
C85 C84 H185 109.5
H184 C84 H185 109.5
C85 C84 H186 109.5
H184 C84 H186 109.5
H185 C84 H186 109.5
N8 C85 C84 179(4)
C79 C86 H187 109.5
C79 C86 H188 109.5
H187 C86 H188 109.5
C79 C86 H189 109.5
H187 C86 H189 109.5
H188 C86 H189 109.5
C54 C87 H190 109.5
C54 C87 H191 109.5
H190 C87 H191 109.5
C54 C87 H192 109.5
H190 C87 H192 109.5
H191 C87 H192 109.5

loop_
_geom_bond_atom_site_label_1
_geom_bond_atom_site_label_2
_geom_bond_distance
Mo1 O36 1.677(6)
Mo1 O5 1.861(5)
Mo1 O19 1.934(6)
Mo1 O17 1.956(6)
Mo1 O29 1.987(5)
Mo1 O20 2.455(5)
Mo1 O3 7.766(5)
Mo2 O44 1.669(7)
Mo2 O17 1.877(6)
Mo2 O32 1.911(6)
Mo2 O30 1.929(6)
Mo2 O45 1.935(6)
Mo3 O38 1.673(6)
Mo3 O23 1.896(5)
Mo3 O2 1.906(6)
Mo3 O33 1.941(6)
Mo3 O27 1.976(5)
Mo3 O39 2.455(5)
Mo4 O25 1.682(6)
Mo4 O19 1.875(6)
Mo4 O2 1.891(5)
Mo4 O13 1.963(5)
Mo4 O41 1.968(6)
Mo4 O58 2.448(5)
Mo5 O59 1.665(6)
Mo5 O12 1.879(6)
Mo5 O32 1.917(6)
Mo5 O24 1.935(6)
Mo5 O54 1.949(6)
Mo5 O49 2.511(6)
Mo6 O50 1.678(6)
Mo6 O3 1.872(6)
Mo6 O43 1.919(6)
Mo6 O6 1.949(5)
Mo6 O10 1.951(6)
Mo6 O57 2.481(6)
Mo7 O42 1.696(6)
Mo7 O9 1.863(6)
Mo7 O26 1.888(6)
Mo7 O8 1.903(6)
Mo7 O1 2.008(5)
Mo7 O18 2.487(5)
Mo8 O56 1.684(6)
Mo8 O16 1.881(6)
Mo8 O10 1.934(6)
Mo8 O34 1.937(6)
Mo8 O9 1.962(5)
Mo8 O18 2.451(6)
Mo9 O47 1.661(6)
Mo9 O23 1.903(5)
Mo9 O5 1.925(5)
Mo9 O35 1.959(6)
Mo9 O12 1.987(5)
Mo9 O49 2.450(5)
Mo10 O55 1.663(7)
Mo10 O27 1.859(6)
Mo10 O28 1.877(6)
Mo10 O22 1.951(6)
Mo10 O46 1.972(6)
Mo11 O52 1.660(6)
Mo11 O6 1.894(6)
Mo11 O14 1.905(6)
Mo11 O4 1.908(6)
Mo11 O1 1.995(6)
Mo11 O57 2.509(5)
Mo11 O3 4.849(6)
Mo12 O31 1.689(6)
Mo12 O22 1.867(6)
Mo12 O41 1.873(6)
Mo12 O11 1.948(6)
Mo12 O51 1.961(6)
Mo12 O58 2.481(6)
Mo12 O5 7.384(6)
Mo13 O21 1.683(6)
Mo13 O35 1.880(6)
Mo13 O16 1.919(5)
Mo13 O24 1.926(5)
Mo13 O15 1.950(5)
Mo13 O49 2.491(5)
Mo14 O37 1.664(6)
Mo14 O33 1.895(6)
Mo14 O15 1.900(5)
Mo14 O3 1.919(6)
Mo14 O28 1.987(6)
Mo14 O39 2.487(5)
Mo14 O4 6.731(5)
Mo15 O48 1.673(6)
Mo15 O13 1.875(6)
Mo15 O11 1.893(6)
Mo15 O4 1.905(6)
Mo15 O7 1.994(5)
Mo15 O58 2.515(5)
Mo15 O6 5.396(6)
Mo16 O60 1.670(6)
Mo16 O46 1.861(6)
Mo16 O51 1.874(6)
Mo16 O43 1.930(6)
Mo16 O14 1.954(6)
Mo16 O57 2.475(6)
Mo16 O2 6.051(6)
Mo17 O53 1.674(6)
Mo17 O54 1.871(6)
Mo17 O45 1.882(6)
Mo17 O34 1.900(6)
Mo17 O26 1.980(6)
Mo17 O18 2.499(5)
Mo17 O2 8.704(5)
Mo18 O40 1.669(6)
Mo18 O29 1.837(6)
Mo18 O8 1.927(6)
Mo18 O30 1.936(6)
Mo18 O7 1.965(5)
Mo18 O20 2.510(5)
Mo18 O4 4.392(6)
O18 S2 1.540(6)
O20 S2 1.520(6)
O39 S1 1.529(5)
O49 S2 1.539(6)
O57 S1 1.511(6)
O58 S1 1.534(6)
N1 C26 1.472(13)
N1 C10 1.500(13)
N1 C25 1.525(11)
N1 C15 1.526(12)
N2 C4 1.497(12)
N2 C33 1.503(14)
N2 C1 1.504(11)
N2 C31 1.555(15)
N3 C32 1.497(16)
N3 C18 1.532(14)
N3 C36 1.558(14)
N3 C28 1.561(17)
C1 C2 1.536(12)
C1 H1 0.9900
C1 H2 0.9900
N4 C6 1.499(12)
N4 C27 1.518(14)
N4 C8 1.530(14)
N4 C12 1.535(14)
C2 C7 1.495(13)
C2 H3 0.9900
C2 H4 0.9900
C3 C17 1.527(15)
C3 C11 1.534(16)
C3 H5 0.9900
C3 H6 0.9900
C4 C19 1.502(16)
C4 H7 0.9900
C4 H8 0.9900
C5 C24 1.489(16)
C5 C21 1.529(18)
C5 H9 0.9900
C5 H10 0.9900
N5 C55 1.50(2)
N5 C61 1.54(2)
N5 C34 1.541(18)
N5 C9 1.579(19)
C6 C24 1.536(14)
C6 H11 0.9900
C6 H12 0.9900
C7 C14 1.541(14)
C7 H13 0.9900
C7 H14 0.9900
C8 C42 1.500(18)
C8 H15 0.9900
C8 H16 0.9900
C9 C13 1.505(15)
C9 H17 0.9900
C9 H18 0.9900
C10 C23 1.491(16)
C10 H19 0.9900
C10 H20 0.9900
C11 C18 1.539(16)
C11 H21 0.9900
C11 H22 0.9900
C12 C38 1.526(15)
C12 H23 0.9900
C12 H24 0.9900
C13 C43 1.527(16)
C13 H25 0.9900
C13 H26 0.9900
C14 H27 0.9800
C14 H28 0.9800
C14 H29 0.9800
C15 C47 1.541(16)
C15 H30 0.9900
C15 H31 0.9900
C16 C20 1.452(19)
C16 H32 0.9800
C16 H33 0.9800
C16 H34 0.9800
C17 H35 0.9800
C17 H36 0.9800
C17 H37 0.9800
C18 H38 0.9900
C18 H39 0.9900
C19 C20 1.458(16)
C19 H40 0.9900
C19 H41 0.9900
C20 H42 0.9900
C20 H43 0.9900
C21 H44 0.9800
C21 H45 0.9800
C21 H46 0.9800
C22 C69 1.43(2)
C22 C40 1.502(17)
C22 H47 0.9900
C22 H48 0.9900
C23 C53 1.503(16)
C23 H49 0.9900
C23 H50 0.9900
C24 H51 0.9900
C24 H52 0.9900
C25 C56 1.48(2)
C25 H53 0.9900
C25 H54 0.9900
C26 C51 1.54(2)
C26 H55 0.9900
C26 H56 0.9900
C27 C44 1.529(17)
C27 H57 0.9900
C27 H58 0.9900
C28 C39 1.505(19)
C28 H59 0.9900
C28 H60 0.9900
C29 C38 1.541(18)
C29 C57 1.57(2)
C29 H61 0.9900
C29 H62 0.9900
C30 C48 1.47(2)
C30 C35 1.47(2)
C30 H63 0.9900
C30 H64 0.9900
C31 C35 1.608(18)
C31 H65 0.9900
C31 H66 0.9900
C32 C74 1.529(18)
C32 H67 0.9900
C32 H68 0.9900
C33 C40 1.469(19)
C33 H69 0.9900
C33 H70 0.9900
C34 C64 1.51(4)
C34 H71 0.9900
C34 H72 0.9900
C35 H73 0.9900
C35 H74 0.9900
C36 C60 1.44(2)
C36 H75 0.9900
C36 H76 0.9900
C37 C66 1.36(3)
C37 C47 1.500(19)
C37 H77 0.9900
C37 H78 0.9900
C38 H79 0.9900
C38 H80 0.9900
C39 C63 1.48(3)
C39 H81 0.9900
C39 H82 0.9900
C40 H83 0.9900
C40 H84 0.9900
C41 C53 1.45(2)
C41 H85 0.9800
C41 H86 0.9800
C41 H87 0.9800
C42 C54 1.575(19)
C42 H88 0.9900
C42 H89 0.9900
C43 C59 1.53(2)
C43 H90 0.9900
C43 H91 0.9900
C44 C46 1.52(2)
C44 H92 0.9900
C44 H93 0.9900
C45 C73 1.45(3)
C45 H94 0.9800
C45 H95 0.9800
C45 H96 0.9800
C46 C75 1.49(2)
C46 H97 0.9900
C46 H98 0.9900
C47 H99 0.9900
C47 H100 0.9900
C48 H101 0.9800
C48 H102 0.9800
C48 H103 0.9800
C49 C63 1.57(3)
C49 H104 0.9800
C49 H105 0.9800
C49 H106 0.9800
C50 C71 1.40(3)
C50 C60 1.53(3)
C50 H107 0.9900
C50 H108 0.9900
C51 C65 1.52(3)
C51 H109 0.9900
C51 H110 0.9900
C52 C70 1.45(4)
C52 C67 1.72(3)
C52 H111 0.9900
C52 H112 0.9900
C53 H113 0.9900
C53 H114 0.9900
C54 C87 1.40(3)
C54 H115 0.9900
C54 H116 0.9900
C55 C62 1.49(3)
C55 H117 0.9900
C55 H118 0.9900
C56 C73 1.33(3)
C56 H119 0.9900
C56 H120 0.9900
C57 H121 0.9800
C57 H122 0.9800
C57 H123 0.9800
C58 C76 1.35(3)
C58 C74 1.52(3)
C58 H124 0.9900
C58 H125 0.9900
C59 H126 0.9800
C59 H127 0.9800
C59 H128 0.9800
C60 H129 0.9900
C60 H130 0.9900
C61 C67 1.52(2)
C61 H131 0.9900
C61 H132 0.9900
C62 C68 1.52(4)
C62 H133 0.9900
C62 H134 0.9900
C63 H135 0.9900
C63 H136 0.9900
C64 C79 1.53(3)
C64 H137 0.9900
C64 H138 0.9900
C65 C78 1.44(3)
C65 H139 0.9900
C65 H140 0.9900
C66 H141 0.9800
C66 H142 0.9800
C66 H143 0.9800
C67 H144 0.9900
C67 H145 0.9900
C68 C77 1.53(4)
C68 H146 0.9900
C68 H147 0.9900
C69 H148 0.9800
C69 H149 0.9800
C69 H150 0.9800
C70 H151 0.9800
C70 H152 0.9800
C70 H153 0.9800
C71 H154 0.9800
C71 H155 0.9800
C71 H156 0.9800
C73 H160 0.9900
C73 H161 0.9900
C74 H162 0.9900
C74 H163 0.9900
C75 H164 0.9800
C75 H165 0.9800
C75 H166 0.9800
C76 H167 0.9800
C76 H168 0.9800
C76 H169 0.9800
C77 H170 0.9800
C77 H171 0.9800
C77 H172 0.9800
C78 H173 0.9800
C78 H174 0.9800
C78 H175 0.9800
C79 C86 1.50(4)
C79 H176 0.9900
C79 H177 0.9900
C80 C81 1.417(16)
C80 H178 0.9800
C80 H179 0.9800
C80 H180 0.9800
C81 N6 1.140(16)
C82 N7 1.132(17)
C82 C83 1.471(18)
C83 H181 0.9800
C83 H182 0.9800
C83 H183 0.9800
C84 C85 1.45(3)
C84 H184 0.9800
C84 H185 0.9800
C84 H186 0.9800
C85 N8 1.03(4)
C86 H187 0.9800
C86 H188 0.9800
C86 H189 0.9800
C87 H190 0.9800
C87 H191 0.9800
C87 H192 0.9800

loop_
_geom_torsion_atom_site_label_1
_geom_torsion_atom_site_label_2
_geom_torsion_atom_site_label_3
_geom_torsion_atom_site_label_4
_geom_torsion
O52 Mo11 O1 Mo7 29.5(5)
O6 Mo11 O1 Mo7 -70.8(4)
O14 Mo11 O1 Mo7 -151.9(5)
O4 Mo11 O1 Mo7 132.6(5)
O57 Mo11 O1 Mo7 -144.6(4)
O3 Mo11 O1 Mo7 -115.2(4)
O42 Mo7 O1 Mo11 -30.6(5)
O9 Mo7 O1 Mo11 70.8(4)
O26 Mo7 O1 Mo11 151.6(5)
O8 Mo7 O1 Mo11 -132.1(4)
O18 Mo7 O1 Mo11 143.5(4)
O25 Mo4 O2 Mo3 140.3(7)
O19 Mo4 O2 Mo3 37.8(7)
O13 Mo4 O2 Mo3 -44.2(11)
O41 Mo4 O2 Mo3 -119.9(7)
O58 Mo4 O2 Mo3 -49.1(7)
O25 Mo4 O2 Mo16 -154.9(2)
O19 Mo4 O2 Mo16 102.62(18)
O13 Mo4 O2 Mo16 20.6(6)
O41 Mo4 O2 Mo16 -55.10(18)
O58 Mo4 O2 Mo16 15.79(13)
O25 Mo4 O2 Mo17 127.9(2)
O19 Mo4 O2 Mo17 25.41(17)
O13 Mo4 O2 Mo17 -56.6(6)
O41 Mo4 O2 Mo17 -132.31(18)
O58 Mo4 O2 Mo17 -61.41(13)
O38 Mo3 O2 Mo4 -140.0(7)
O23 Mo3 O2 Mo4 -38.5(7)
O33 Mo3 O2 Mo4 43.3(11)
O27 Mo3 O2 Mo4 119.5(7)
O39 Mo3 O2 Mo4 47.3(7)
O38 Mo3 O2 Mo16 155.2(2)
O23 Mo3 O2 Mo16 -103.34(16)
O33 Mo3 O2 Mo16 -21.5(6)
O27 Mo3 O2 Mo16 54.67(17)
O39 Mo3 O2 Mo16 -17.48(12)
O38 Mo3 O2 Mo17 -127.7(2)
O23 Mo3 O2 Mo17 -26.21(15)
O33 Mo3 O2 Mo17 55.6(6)
O27 Mo3 O2 Mo17 131.79(17)
O39 Mo3 O2 Mo17 59.65(12)
O60 Mo16 O2 Mo4 100.4(4)
O46 Mo16 O2 Mo4 161.3(3)
O51 Mo16 O2 Mo4 42.3(3)
O43 Mo16 O2 Mo4 -122.2(3)
O14 Mo16 O2 Mo4 -32.1(3)
O57 Mo16 O2 Mo4 -78.1(2)
O60 Mo16 O2 Mo3 -103.4(4)
O46 Mo16 O2 Mo3 -42.5(3)
O51 Mo16 O2 Mo3 -161.5(3)
O43 Mo16 O2 Mo3 34.0(3)
O14 Mo16 O2 Mo3 124.1(2)
O57 Mo16 O2 Mo3 78.1(2)
O60 Mo16 O2 Mo17 178.3(4)
O46 Mo16 O2 Mo17 -120.8(2)
O51 Mo16 O2 Mo17 120.1(2)
O43 Mo16 O2 Mo17 -44.4(2)
O14 Mo16 O2 Mo17 45.73(19)
O57 Mo16 O2 Mo17 -0.22(17)
O53 Mo17 O2 Mo4 -85.7(13)
O54 Mo17 O2 Mo4 -140.4(3)
O45 Mo17 O2 Mo4 -44.6(2)
O34 Mo17 O2 Mo4 127.7(2)
O26 Mo17 O2 Mo4 42.6(2)
O18 Mo17 O2 Mo4 87.5(4)
O53 Mo17 O2 Mo3 99.9(12)
O54 Mo17 O2 Mo3 45.2(2)
O45 Mo17 O2 Mo3 141.0(3)
O34 Mo17 O2 Mo3 -46.7(2)
O26 Mo17 O2 Mo3 -131.9(2)
O18 Mo17 O2 Mo3 -86.9(4)
O53 Mo17 O2 Mo16 -172.8(12)
O54 Mo17 O2 Mo16 132.5(2)
O45 Mo17 O2 Mo16 -131.72(19)
O34 Mo17 O2 Mo16 40.53(19)
O26 Mo17 O2 Mo16 -44.59(17)
O18 Mo17 O2 Mo16 0.3(3)
O50 Mo6 O3 Mo14 -132.9(7)
O43 Mo6 O3 Mo14 123.8(7)
O6 Mo6 O3 Mo14 36.8(11)
O10 Mo6 O3 Mo14 -32.5(7)
O57 Mo6 O3 Mo14 51.9(7)
O50 Mo6 O3 Mo11 177.6(3)
O43 Mo6 O3 Mo11 74.4(2)
O6 Mo6 O3 Mo11 -12.6(5)
O10 Mo6 O3 Mo11 -81.9(2)
O57 Mo6 O3 Mo11 2.4(2)
O50 Mo6 O3 Mo1 -144.1(2)
O43 Mo6 O3 Mo1 112.67(19)
O6 Mo6 O3 Mo1 25.7(6)
O10 Mo6 O3 Mo1 -43.63(17)
O57 Mo6 O3 Mo1 40.70(13)
O37 Mo14 O3 Mo6 137.9(7)
O33 Mo14 O3 Mo6 -51.0(11)
O15 Mo14 O3 Mo6 36.2(7)
O28 Mo14 O3 Mo6 -123.8(7)
O39 Mo14 O3 Mo6 -51.0(7)
O4 Mo14 O3 Mo6 -38.4(6)
O37 Mo14 O3 Mo11 168.8(3)
O33 Mo14 O3 Mo11 -20.1(7)
O15 Mo14 O3 Mo11 67.1(3)
O28 Mo14 O3 Mo11 -92.9(3)
O39 Mo14 O3 Mo11 -20.1(2)
O4 Mo14 O3 Mo11 -7.52(10)
O37 Mo14 O3 Mo1 150.3(2)
O33 Mo14 O3 Mo1 -38.6(5)
O15 Mo14 O3 Mo1 48.64(18)
O28 Mo14 O3 Mo1 -111.38(17)
O39 Mo14 O3 Mo1 -38.60(13)
O4 Mo14 O3 Mo1 -25.97(16)
O52 Mo11 O3 Mo6 -2.0(5)
O6 Mo11 O3 Mo6 7.5(3)
O14 Mo11 O3 Mo6 -95.9(3)
O4 Mo11 O3 Mo6 178.9(3)
O1 Mo11 O3 Mo6 98.6(3)
O57 Mo11 O3 Mo6 -175.1(4)
O52 Mo11 O3 Mo14 -157.3(4)
O6 Mo11 O3 Mo14 -147.7(4)
O14 Mo11 O3 Mo14 108.8(3)
O4 Mo11 O3 Mo14 23.6(3)
O1 Mo11 O3 Mo14 -56.7(3)
O57 Mo11 O3 Mo14 29.7(3)
O52 Mo11 O3 Mo1 -139.0(4)
O6 Mo11 O3 Mo1 -129.4(3)
O14 Mo11 O3 Mo1 127.17(19)
O4 Mo11 O3 Mo1 41.97(18)
O1 Mo11 O3 Mo1 -38.32(16)
O57 Mo11 O3 Mo1 48.0(3)
O36 Mo1 O3 Mo6 -136.2(4)
O5 Mo1 O3 Mo6 143.2(3)
O19 Mo1 O3 Mo6 -98.1(3)
O17 Mo1 O3 Mo6 65.4(3)
O29 Mo1 O3 Mo6 -21.3(2)
O20 Mo1 O3 Mo6 40.0(2)
O36 Mo1 O3 Mo14 49.2(4)
O5 Mo1 O3 Mo14 -31.4(2)
O19 Mo1 O3 Mo14 87.3(3)
O17 Mo1 O3 Mo14 -109.2(3)
O29 Mo1 O3 Mo14 164.1(2)
O20 Mo1 O3 Mo14 -134.6(2)
O36 Mo1 O3 Mo11 -114.6(3)
O5 Mo1 O3 Mo11 164.8(2)
O19 Mo1 O3 Mo11 -76.5(2)
O17 Mo1 O3 Mo11 87.0(2)
O29 Mo1 O3 Mo11 0.28(18)
O20 Mo1 O3 Mo11 61.58(17)
O48 Mo15 O4 Mo11 -139.8(9)
O13 Mo15 O4 Mo11 27.5(12)
O11 Mo15 O4 Mo11 117.5(9)
O7 Mo15 O4 Mo11 -39.5(8)
O58 Mo15 O4 Mo11 44.9(8)
O6 Mo15 O4 Mo11 11.0(5)
O48 Mo15 O4 Mo18 -87.3(3)
O13 Mo15 O4 Mo18 80.0(5)
O11 Mo15 O4 Mo18 170.03(16)
O7 Mo15 O4 Mo18 12.95(15)
O58 Mo15 O4 Mo18 97.41(13)
O6 Mo15 O4 Mo18 63.5(4)
O48 Mo15 O4 Mo14 -173.5(3)
O13 Mo15 O4 Mo14 -6.2(6)
O11 Mo15 O4 Mo14 83.84(17)
O7 Mo15 O4 Mo14 -73.24(16)
O58 Mo15 O4 Mo14 11.22(13)
O6 Mo15 O4 Mo14 -22.7(4)
O52 Mo11 O4 Mo15 137.6(9)
O6 Mo11 O4 Mo15 -28.9(12)
O14 Mo11 O4 Mo15 -118.8(9)
O1 Mo11 O4 Mo15 37.9(8)
O57 Mo11 O4 Mo15 -45.9(8)
O3 Mo11 O4 Mo15 -43.0(9)
O52 Mo11 O4 Mo18 92.7(3)
O6 Mo11 O4 Mo18 -73.7(6)
O14 Mo11 O4 Mo18 -163.7(2)
O1 Mo11 O4 Mo18 -6.90(18)
O57 Mo11 O4 Mo18 -90.77(18)
O3 Mo11 O4 Mo18 -87.81(16)
O52 Mo11 O4 Mo14 174.8(2)
O6 Mo11 O4 Mo14 8.3(5)
O14 Mo11 O4 Mo14 -81.59(18)
O1 Mo11 O4 Mo14 75.16(15)
O57 Mo11 O4 Mo14 -8.70(13)
O3 Mo11 O4 Mo14 -5.74(8)
O40 Mo18 O4 Mo15 76.7(3)
O29 Mo18 O4 Mo15 -27.6(2)
O8 Mo18 O4 Mo15 178.5(2)
O30 Mo18 O4 Mo15 -160.1(5)
O7 Mo18 O4 Mo15 -47.9(6)
O20 Mo18 O4 Mo15 -101.70(19)
O40 Mo18 O4 Mo11 -121.5(3)
O29 Mo18 O4 Mo11 134.2(2)
O8 Mo18 O4 Mo11 -19.7(3)
O30 Mo18 O4 Mo11 1.7(6)
O7 Mo18 O4 Mo11 113.9(6)
O20 Mo18 O4 Mo11 60.1(2)
O40 Mo18 O4 Mo14 173.9(2)
O29 Mo18 O4 Mo14 69.61(17)
O8 Mo18 O4 Mo14 -84.29(18)
O30 Mo18 O4 Mo14 -62.9(5)
O7 Mo18 O4 Mo14 49.3(6)
O20 Mo18 O4 Mo14 -4.49(13)
O37 Mo14 O4 Mo15 175.0(5)
O33 Mo14 O4 Mo15 -1.7(3)
O15 Mo14 O4 Mo15 85.5(2)
O3 Mo14 O4 Mo15 -176.3(3)
O28 Mo14 O4 Mo15 -86.2(2)
O39 Mo14 O4 Mo15 -21.4(3)
O37 Mo14 O4 Mo11 8.2(6)
O33 Mo14 O4 Mo11 -168.4(2)
O15 Mo14 O4 Mo11 -81.2(2)
O3 Mo14 O4 Mo11 16.9(2)
O28 Mo14 O4 Mo11 107.1(2)
O39 Mo14 O4 Mo11 171.8(3)
O37 Mo14 O4 Mo18 117.0(5)
O33 Mo14 O4 Mo18 -59.7(2)
O15 Mo14 O4 Mo18 27.52(18)
O3 Mo14 O4 Mo18 125.7(2)
O28 Mo14 O4 Mo18 -144.14(19)
O39 Mo14 O4 Mo18 -79.4(3)
O36 Mo1 O5 Mo9 -137.3(8)
O19 Mo1 O5 Mo9 -35.8(8)
O17 Mo1 O5 Mo9 121.1(8)
O29 Mo1 O5 Mo9 41.4(11)
O20 Mo1 O5 Mo9 49.2(7)
O3 Mo1 O5 Mo9 1.0(7)
O36 Mo1 O5 Mo12 -104.3(2)
O19 Mo1 O5 Mo12 -2.77(17)
O17 Mo1 O5 Mo12 154.08(18)
O29 Mo1 O5 Mo12 74.4(6)
O20 Mo1 O5 Mo12 82.22(13)
O3 Mo1 O5 Mo12 33.96(12)
O47 Mo9 O5 Mo1 138.4(8)
O23 Mo9 O5 Mo1 36.7(8)
O35 Mo9 O5 Mo1 -46.1(11)
O12 Mo9 O5 Mo1 -122.2(8)
O49 Mo9 O5 Mo1 -50.0(7)
O47 Mo9 O5 Mo12 108.9(2)
O23 Mo9 O5 Mo12 7.17(16)
O35 Mo9 O5 Mo12 -75.7(6)
O12 Mo9 O5 Mo12 -151.72(17)
O49 Mo9 O5 Mo12 -79.51(14)
O31 Mo12 O5 Mo1 76.8(5)
O22 Mo12 O5 Mo1 173.7(3)
O41 Mo12 O5 Mo1 70.1(3)
O11 Mo12 O5 Mo1 -22.6(2)
O51 Mo12 O5 Mo1 -104.2(2)
O58 Mo12 O5 Mo1 -86.2(3)
O31 Mo12 O5 Mo9 -117.1(4)
O22 Mo12 O5 Mo9 -20.1(2)
O41 Mo12 O5 Mo9 -123.8(3)
O11 Mo12 O5 Mo9 143.6(2)
O51 Mo12 O5 Mo9 62.0(3)
O58 Mo12 O5 Mo9 79.9(3)
O52 Mo11 O6 Mo6 169.6(4)
O14 Mo11 O6 Mo6 66.3(4)
O4 Mo11 O6 Mo6 -23.8(8)
O1 Mo11 O6 Mo6 -89.9(4)
O57 Mo11 O6 Mo6 -6.2(3)
O3 Mo11 O6 Mo6 -4.83(18)
O52 Mo11 O6 Mo15 -157.5(3)
O14 Mo11 O6 Mo15 99.3(3)
O4 Mo11 O6 Mo15 9.2(4)
O1 Mo11 O6 Mo15 -57.0(3)
O57 Mo11 O6 Mo15 26.8(3)
O3 Mo11 O6 Mo15 28.1(4)
O50 Mo6 O6 Mo11 -168.3(4)
O3 Mo6 O6 Mo11 21.8(8)
O43 Mo6 O6 Mo11 -66.2(4)
O10 Mo6 O6 Mo11 91.5(4)
O57 Mo6 O6 Mo11 6.2(3)
O50 Mo6 O6 Mo15 178.6(2)
O3 Mo6 O6 Mo15 8.7(6)
O43 Mo6 O6 Mo15 -79.4(2)
O10 Mo6 O6 Mo15 78.4(2)
O57 Mo6 O6 Mo15 -6.92(14)
O48 Mo15 O6 Mo11 23.8(4)
O13 Mo15 O6 Mo11 179.3(3)
O11 Mo15 O6 Mo11 -85.2(3)
O4 Mo15 O6 Mo11 -10.4(5)
O7 Mo15 O6 Mo11 114.7(3)
O58 Mo15 O6 Mo11 -152.5(3)
O48 Mo15 O6 Mo6 176.6(3)
O13 Mo15 O6 Mo6 -27.8(3)
O11 Mo15 O6 Mo6 67.7(3)
O4 Mo15 O6 Mo6 142.5(5)
O7 Mo15 O6 Mo6 -92.5(2)
O58 Mo15 O6 Mo6 0.4(2)
O40 Mo18 O7 Mo15 33.0(6)
O29 Mo18 O7 Mo15 -70.4(5)
O8 Mo18 O7 Mo15 133.9(5)
O30 Mo18 O7 Mo15 -157.2(5)
O20 Mo18 O7 Mo15 -143.6(5)
O4 Mo18 O7 Mo15 90.1(7)
O48 Mo15 O7 Mo18 -33.1(6)
O13 Mo15 O7 Mo18 69.0(5)
O11 Mo15 O7 Mo18 149.5(5)
O4 Mo15 O7 Mo18 -135.0(5)
O58 Mo15 O7 Mo18 141.9(5)
O6 Mo15 O7 Mo18 -153.4(5)
O42 Mo7 O8 Mo18 -138.0(8)
O9 Mo7 O8 Mo18 25.8(12)
O26 Mo7 O8 Mo18 119.9(8)
O1 Mo7 O8 Mo18 -37.9(8)
O18 Mo7 O8 Mo18 45.9(8)
O40 Mo18 O8 Mo7 141.0(8)
O29 Mo18 O8 Mo7 -36.5(12)
O30 Mo18 O8 Mo7 -119.1(8)
O7 Mo18 O8 Mo7 40.2(8)
O20 Mo18 O8 Mo7 -45.6(8)
O4 Mo18 O8 Mo7 53.0(8)
O42 Mo7 O9 Mo8 -169.1(4)
O26 Mo7 O9 Mo8 -67.0(4)
O8 Mo7 O9 Mo8 27.1(8)
O1 Mo7 O9 Mo8 90.3(4)
O18 Mo7 O9 Mo8 6.1(3)
O56 Mo8 O9 Mo7 166.4(4)
O16 Mo8 O9 Mo7 -17.6(8)
O10 Mo8 O9 Mo7 -92.5(4)
O34 Mo8 O9 Mo7 65.9(4)
O18 Mo8 O9 Mo7 -6.2(3)
O56 Mo8 O10 Mo6 22.9(5)
O16 Mo8 O10 Mo6 126.3(5)
O34 Mo8 O10 Mo6 -142.5(5)
O9 Mo8 O10 Mo6 -77.2(5)
O18 Mo8 O10 Mo6 -149.3(5)
O50 Mo6 O10 Mo8 -23.5(5)
O3 Mo6 O10 Mo8 -126.9(5)
O43 Mo6 O10 Mo8 145.8(5)
O6 Mo6 O10 Mo8 75.8(5)
O57 Mo6 O10 Mo8 149.6(5)
O48 Mo15 O11 Mo12 167.2(4)
O13 Mo15 O11 Mo12 64.3(4)
O4 Mo15 O11 Mo12 -89.5(4)
O7 Mo15 O11 Mo12 -15.5(9)
O58 Mo15 O11 Mo12 -7.6(3)
O6 Mo15 O11 Mo12 -67.8(4)
O31 Mo12 O11 Mo15 -166.5(4)
O22 Mo12 O11 Mo15 26.4(9)
O41 Mo12 O11 Mo15 -63.9(4)
O51 Mo12 O11 Mo15 93.0(4)
O58 Mo12 O11 Mo15 7.7(3)
O5 Mo12 O11 Mo15 -17.3(4)
O59 Mo5 O12 Mo9 167.3(4)
O32 Mo5 O12 Mo9 -89.7(4)
O24 Mo5 O12 Mo9 65.9(4)
O54 Mo5 O12 Mo9 -15.1(9)
O49 Mo5 O12 Mo9 -5.4(3)
O47 Mo9 O12 Mo5 -169.4(4)
O23 Mo9 O12 Mo5 6.9(9)
O5 Mo9 O12 Mo5 88.9(4)
O35 Mo9 O12 Mo5 -68.2(4)
O49 Mo9 O12 Mo5 5.5(3)
O48 Mo15 O13 Mo4 -172.6(4)
O11 Mo15 O13 Mo4 -70.2(4)
O4 Mo15 O13 Mo4 20.1(8)
O7 Mo15 O13 Mo4 86.5(4)
O58 Mo15 O13 Mo4 2.0(3)
O6 Mo15 O13 Mo4 28.4(5)
O25 Mo4 O13 Mo15 168.6(4)
O19 Mo4 O13 Mo15 -89.0(4)
O2 Mo4 O13 Mo15 -7.0(9)
O41 Mo4 O13 Mo15 70.1(4)
O58 Mo4 O13 Mo15 -2.0(3)
O52 Mo11 O14 Mo16 -169.9(4)
O6 Mo11 O14 Mo16 -68.9(4)
O4 Mo11 O14 Mo16 85.5(4)
O1 Mo11 O14 Mo16 11.6(9)
O57 Mo11 O14 Mo16 3.9(3)
O3 Mo11 O14 Mo16 -26.1(3)
O60 Mo16 O14 Mo11 169.3(4)
O46 Mo16 O14 Mo11 -7.8(10)
O51 Mo16 O14 Mo11 -88.9(4)
O43 Mo16 O14 Mo11 69.0(4)
O57 Mo16 O14 Mo11 -4.0(3)
O2 Mo16 O14 Mo11 -37.5(4)
O37 Mo14 O15 Mo13 30.7(6)
O33 Mo14 O15 Mo13 -72.6(6)
O3 Mo14 O15 Mo13 132.1(6)
O28 Mo14 O15 Mo13 -150.1(6)
O39 Mo14 O15 Mo13 -145.3(6)
O4 Mo14 O15 Mo13 -174.6(6)
O21 Mo13 O15 Mo14 -30.5(6)
O35 Mo13 O15 Mo14 71.7(6)
O16 Mo13 O15 Mo14 -132.3(6)
O24 Mo13 O15 Mo14 152.1(6)
O49 Mo13 O15 Mo14 145.3(6)
O56 Mo8 O16 Mo13 137.7(7)
O10 Mo8 O16 Mo13 36.0(7)
O34 Mo8 O16 Mo13 -120.2(7)
O9 Mo8 O16 Mo13 -38.3(11)
O18 Mo8 O16 Mo13 -49.1(7)
O21 Mo13 O16 Mo8 -138.8(7)
O35 Mo13 O16 Mo8 36.3(11)
O24 Mo13 O16 Mo8 120.3(7)
O15 Mo13 O16 Mo8 -38.1(7)
O49 Mo13 O16 Mo8 47.4(7)
O44 Mo2 O17 Mo1 -170.7(4)
O32 Mo2 O17 Mo1 86.6(4)
O30 Mo2 O17 Mo1 -69.2(4)
O45 Mo2 O17 Mo1 11.1(9)
O36 Mo1 O17 Mo2 171.0(4)
O5 Mo1 O17 Mo2 -86.1(4)
O19 Mo1 O17 Mo2 6.2(10)
O29 Mo1 O17 Mo2 69.9(4)
O20 Mo1 O17 Mo2 -3.2(4)
O3 Mo1 O17 Mo2 -23.2(5)
O56 Mo8 O18 S2 -172.7(13)
O16 Mo8 O18 S2 47.7(4)
O10 Mo8 O18 S2 -41.0(4)
O34 Mo8 O18 S2 141.9(4)
O9 Mo8 O18 S2 -127.6(4)
O56 Mo8 O18 Mo7 -41.4(15)
O16 Mo8 O18 Mo7 179.0(2)
O10 Mo8 O18 Mo7 90.3(2)
O34 Mo8 O18 Mo7 -86.8(2)
O9 Mo8 O18 Mo7 3.7(2)
O56 Mo8 O18 Mo17 45.9(15)
O16 Mo8 O18 Mo17 -93.7(2)
O10 Mo8 O18 Mo17 177.6(2)
O34 Mo8 O18 Mo17 0.5(2)
O9 Mo8 O18 Mo17 91.0(2)
O42 Mo7 O18 S2 166.5(19)
O9 Mo7 O18 S2 126.1(4)
O26 Mo7 O18 S2 -137.8(4)
O8 Mo7 O18 S2 -45.0(4)
O1 Mo7 O18 S2 38.9(4)
O42 Mo7 O18 Mo8 37(2)
O9 Mo7 O18 Mo8 -3.9(2)
O26 Mo7 O18 Mo8 92.2(2)
O8 Mo7 O18 Mo8 -174.9(2)
O1 Mo7 O18 Mo8 -91.1(2)
O42 Mo7 O18 Mo17 -52(2)
O9 Mo7 O18 Mo17 -92.8(2)
O26 Mo7 O18 Mo17 3.3(2)
O8 Mo7 O18 Mo17 96.2(2)
O1 Mo7 O18 Mo17 -179.9(2)
O53 Mo17 O18 S2 174.2(13)
O54 Mo17 O18 S2 -43.3(4)
O45 Mo17 O18 S2 45.0(4)
O34 Mo17 O18 S2 -136.0(5)
O26 Mo17 O18 S2 133.2(5)
O2 Mo17 O18 S2 0.93(15)
O53 Mo17 O18 Mo8 -50.3(14)
O54 Mo17 O18 Mo8 92.2(2)
O45 Mo17 O18 Mo8 -179.4(2)
O34 Mo17 O18 Mo8 -0.5(2)
O26 Mo17 O18 Mo8 -91.3(2)
O2 Mo17 O18 Mo8 136.4(4)
O53 Mo17 O18 Mo7 37.8(14)
O54 Mo17 O18 Mo7 -179.7(2)
O45 Mo17 O18 Mo7 -91.4(2)
O34 Mo17 O18 Mo7 87.6(2)
O26 Mo17 O18 Mo7 -3.19(19)
O2 Mo17 O18 Mo7 -135.5(4)
O25 Mo4 O19 Mo1 19.9(6)
O2 Mo4 O19 Mo1 123.9(6)
O13 Mo4 O19 Mo1 -79.6(6)
O41 Mo4 O19 Mo1 -148.7(5)
O58 Mo4 O19 Mo1 -152.6(6)
O36 Mo1 O19 Mo4 -22.5(6)
O5 Mo1 O19 Mo4 -125.1(6)
O17 Mo1 O19 Mo4 142.2(6)
O29 Mo1 O19 Mo4 78.6(6)
O20 Mo1 O19 Mo4 151.2(6)
O3 Mo1 O19 Mo4 -178.1(7)
O36 Mo1 O20 S2 -179(35)
O5 Mo1 O20 S2 -45.2(4)
O19 Mo1 O20 S2 45.1(4)
O17 Mo1 O20 S2 -138.6(4)
O29 Mo1 O20 S2 131.4(4)
O3 Mo1 O20 S2 17.9(2)
O36 Mo1 O20 Mo18 48.2(18)
O5 Mo1 O20 Mo18 -178.1(2)
O19 Mo1 O20 Mo18 -87.8(2)
O17 Mo1 O20 Mo18 88.5(2)
O29 Mo1 O20 Mo18 -1.51(19)
O3 Mo1 O20 Mo18 -115.03(19)
O40 Mo18 O20 S2 167.2(18)
O29 Mo18 O20 S2 -130.0(4)
O8 Mo18 O20 S2 46.0(4)
O30 Mo18 O20 S2 135.4(4)
O7 Mo18 O20 S2 -39.3(4)
O4 Mo18 O20 S2 -25.0(4)
O40 Mo18 O20 Mo1 -61.2(19)
O29 Mo18 O20 Mo1 1.6(2)
O8 Mo18 O20 Mo1 177.6(2)
O30 Mo18 O20 Mo1 -93.0(2)
O7 Mo18 O20 Mo1 92.3(2)
O4 Mo18 O20 Mo1 106.61(13)
O31 Mo12 O22 Mo10 -137.9(7)
O41 Mo12 O22 Mo10 118.4(8)
O11 Mo12 O22 Mo10 29.1(12)
O51 Mo12 O22 Mo10 -37.1(7)
O58 Mo12 O22 Mo10 47.0(7)
O5 Mo12 O22 Mo10 73.4(7)
O55 Mo10 O22 Mo12 138.8(7)
O27 Mo10 O22 Mo12 -119.4(8)
O28 Mo10 O22 Mo12 -30.1(12)
O46 Mo10 O22 Mo12 37.7(7)
O38 Mo3 O23 Mo9 -23.6(6)
O2 Mo3 O23 Mo9 -126.0(5)
O33 Mo3 O23 Mo9 77.5(5)
O27 Mo3 O23 Mo9 146.8(5)
O39 Mo3 O23 Mo9 150.4(5)
O47 Mo9 O23 Mo3 24.1(6)
O5 Mo9 O23 Mo3 125.9(6)
O35 Mo9 O23 Mo3 -77.5(6)
O12 Mo9 O23 Mo3 -152.1(6)
O49 Mo9 O23 Mo3 -150.8(5)
O21 Mo13 O24 Mo5 167.5(4)
O35 Mo13 O24 Mo5 65.1(4)
O16 Mo13 O24 Mo5 -90.1(4)
O15 Mo13 O24 Mo5 -15.1(9)
O49 Mo13 O24 Mo5 -8.0(3)
O59 Mo5 O24 Mo13 -164.7(4)
O12 Mo5 O24 Mo13 -63.4(4)
O32 Mo5 O24 Mo13 24.8(9)
O54 Mo5 O24 Mo13 93.3(4)
O49 Mo5 O24 Mo13 8.0(3)
O42 Mo7 O26 Mo17 168.8(4)
O9 Mo7 O26 Mo17 66.2(4)
O8 Mo7 O26 Mo17 -88.2(4)
O1 Mo7 O26 Mo17 -13.5(8)
O18 Mo7 O26 Mo17 -5.1(3)
O53 Mo17 O26 Mo7 -167.5(4)
O54 Mo17 O26 Mo7 14.1(9)
O45 Mo17 O26 Mo7 90.3(4)
O34 Mo17 O26 Mo7 -66.3(4)
O18 Mo17 O26 Mo7 5.2(3)
O2 Mo17 O26 Mo7 21.3(3)
O55 Mo10 O27 Mo3 -168.3(4)
O28 Mo10 O27 Mo3 -65.2(4)
O22 Mo10 O27 Mo3 90.6(4)
O46 Mo10 O27 Mo3 22.1(8)
O38 Mo3 O27 Mo10 167.4(4)
O23 Mo3 O27 Mo10 -3.0(9)
O2 Mo3 O27 Mo10 -90.0(4)
O33 Mo3 O27 Mo10 66.8(4)
O39 Mo3 O27 Mo10 -6.8(3)
O55 Mo10 O28 Mo14 165.6(4)
O27 Mo10 O28 Mo14 63.1(4)
O22 Mo10 O28 Mo14 -25.6(9)
O46 Mo10 O28 Mo14 -92.4(4)
O37 Mo14 O28 Mo10 -167.9(4)
O33 Mo14 O28 Mo10 -65.3(4)
O15 Mo14 O28 Mo10 13.0(9)
O3 Mo14 O28 Mo10 91.0(4)
O39 Mo14 O28 Mo10 7.9(3)
O4 Mo14 O28 Mo10 36.8(3)
O40 Mo18 O29 Mo1 170.6(4)
O8 Mo18 O29 Mo1 -12.0(8)
O30 Mo18 O29 Mo1 70.1(4)
O7 Mo18 O29 Mo1 -87.7(4)
O20 Mo18 O29 Mo1 -2.5(3)
O4 Mo18 O29 Mo1 -93.7(4)
O36 Mo1 O29 Mo18 -170.5(4)
O5 Mo1 O29 Mo18 10.8(8)
O19 Mo1 O29 Mo18 88.9(4)
O17 Mo1 O29 Mo18 -70.4(4)
O20 Mo1 O29 Mo18 2.6(3)
O3 Mo1 O29 Mo18 47.1(4)
O44 Mo2 O30 Mo18 164.7(4)
O17 Mo2 O30 Mo18 62.6(4)
O32 Mo2 O30 Mo18 -22.5(9)
O45 Mo2 O30 Mo18 -93.3(4)
O40 Mo18 O30 Mo2 -167.5(4)
O29 Mo18 O30 Mo2 -64.1(4)
O8 Mo18 O30 Mo2 91.1(4)
O7 Mo18 O30 Mo2 22.7(9)
O20 Mo18 O30 Mo2 8.5(3)
O4 Mo18 O30 Mo2 70.8(6)
O44 Mo2 O32 Mo5 136.0(7)
O17 Mo2 O32 Mo5 -121.8(7)
O30 Mo2 O32 Mo5 -36.8(12)
O45 Mo2 O32 Mo5 34.4(7)
O59 Mo5 O32 Mo2 -136.3(7)
O12 Mo5 O32 Mo2 122.6(7)
O24 Mo5 O32 Mo2 34.2(12)
O54 Mo5 O32 Mo2 -34.7(7)
O49 Mo5 O32 Mo2 50.3(7)
O37 Mo14 O33 Mo3 172.9(4)
O15 Mo14 O33 Mo3 -85.1(4)
O3 Mo14 O33 Mo3 1.9(8)
O28 Mo14 O33 Mo3 74.9(4)
O39 Mo14 O33 Mo3 1.9(3)
O4 Mo14 O33 Mo3 -8.5(4)
O38 Mo3 O33 Mo14 -174.5(4)
O23 Mo3 O33 Mo14 84.4(4)
O2 Mo3 O33 Mo14 2.2(8)
O27 Mo3 O33 Mo14 -75.0(4)
O39 Mo3 O33 Mo14 -1.9(3)
O53 Mo17 O34 Mo8 172.1(4)
O54 Mo17 O34 Mo8 -83.5(4)
O45 Mo17 O34 Mo8 3.4(9)
O26 Mo17 O34 Mo8 74.1(4)
O18 Mo17 O34 Mo8 0.8(3)
O2 Mo17 O34 Mo8 -14.0(4)
O56 Mo8 O34 Mo17 -173.4(4)
O16 Mo8 O34 Mo17 82.4(4)
O10 Mo8 O34 Mo17 -8.0(9)
O9 Mo8 O34 Mo17 -73.3(4)
O18 Mo8 O34 Mo17 -0.9(3)
O21 Mo13 O35 Mo9 -172.8(4)
O16 Mo13 O35 Mo9 12.1(8)
O24 Mo13 O35 Mo9 -71.8(4)
O15 Mo13 O35 Mo9 86.2(4)
O49 Mo13 O35 Mo9 0.7(3)
O47 Mo9 O35 Mo13 170.8(4)
O23 Mo9 O35 Mo13 -87.6(4)
O5 Mo9 O35 Mo13 -4.7(8)
O12 Mo9 O35 Mo13 71.9(4)
O49 Mo9 O35 Mo13 -0.7(3)
O38 Mo3 O39 S1 -173.8(14)
O23 Mo3 O39 S1 45.6(4)
O2 Mo3 O39 S1 -43.9(4)
O33 Mo3 O39 S1 134.4(4)
O27 Mo3 O39 S1 -135.8(4)
O38 Mo3 O39 Mo14 53.0(16)
O23 Mo3 O39 Mo14 -87.57(19)
O2 Mo3 O39 Mo14 -177.1(2)
O33 Mo3 O39 Mo14 1.18(19)
O27 Mo3 O39 Mo14 91.0(2)
O37 Mo14 O39 S1 160.3(13)
O33 Mo14 O39 S1 -134.7(4)
O15 Mo14 O39 S1 -43.9(4)
O3 Mo14 O39 S1 45.3(4)
O28 Mo14 O39 S1 134.3(4)
O4 Mo14 O39 S1 25.0(2)
O37 Mo14 O39 Mo3 -66.2(15)
O33 Mo14 O39 Mo3 -1.2(2)
O15 Mo14 O39 Mo3 89.6(2)
O3 Mo14 O39 Mo3 178.8(2)
O28 Mo14 O39 Mo3 -92.2(2)
O4 Mo14 O39 Mo3 158.5(3)
O31 Mo12 O41 Mo4 170.8(4)
O22 Mo12 O41 Mo4 -85.5(4)
O11 Mo12 O41 Mo4 71.0(4)
O51 Mo12 O41 Mo4 0.5(8)
O58 Mo12 O41 Mo4 -1.7(3)
O5 Mo12 O41 Mo4 -12.7(2)
O25 Mo4 O41 Mo12 -171.1(4)
O19 Mo4 O41 Mo12 -2.3(9)
O2 Mo4 O41 Mo12 84.7(4)
O13 Mo4 O41 Mo12 -72.3(4)
O58 Mo4 O41 Mo12 1.8(3)
O50 Mo6 O43 Mo16 171.7(4)
O3 Mo6 O43 Mo16 -83.8(4)
O6 Mo6 O43 Mo16 72.0(4)
O10 Mo6 O43 Mo16 2.4(9)
O57 Mo6 O43 Mo16 -1.5(3)
O60 Mo16 O43 Mo6 -170.6(4)
O46 Mo16 O43 Mo6 85.9(4)
O51 Mo16 O43 Mo6 0.6(9)
O14 Mo16 O43 Mo6 -72.4(4)
O57 Mo16 O43 Mo6 1.5(3)
O2 Mo16 O43 Mo6 34.1(4)
O53 Mo17 O45 Mo2 135.6(6)
O54 Mo17 O45 Mo2 32.0(7)
O34 Mo17 O45 Mo2 -55.6(10)
O26 Mo17 O45 Mo2 -126.0(7)
O18 Mo17 O45 Mo2 -53.2(6)
O2 Mo17 O45 Mo2 -37.0(6)
O44 Mo2 O45 Mo17 -133.1(7)
O17 Mo2 O45 Mo17 45.1(10)
O32 Mo2 O45 Mo17 -31.3(6)
O30 Mo2 O45 Mo17 125.8(7)
O60 Mo16 O46 Mo10 136.9(7)
O51 Mo16 O46 Mo10 34.9(7)
O43 Mo16 O46 Mo10 -122.0(7)
O14 Mo16 O46 Mo10 -46.0(11)
O57 Mo16 O46 Mo10 -49.7(6)
O2 Mo16 O46 Mo10 -10.2(5)
O55 Mo10 O46 Mo16 -135.0(7)
O27 Mo10 O46 Mo16 34.6(11)
O28 Mo10 O46 Mo16 122.7(7)
O22 Mo10 O46 Mo16 -35.0(7)
O47 Mo9 O49 S2 168.4(14)
O23 Mo9 O49 S2 -42.6(4)
O5 Mo9 O49 S2 46.4(4)
O35 Mo9 O49 S2 -132.0(4)
O12 Mo9 O49 S2 136.9(4)
O47 Mo9 O49 Mo13 -59.2(16)
O23 Mo9 O49 Mo13 89.8(2)
O5 Mo9 O49 Mo13 178.8(2)
O35 Mo9 O49 Mo13 0.4(2)
O12 Mo9 O49 Mo13 -90.7(2)
O47 Mo9 O49 Mo5 28.2(16)
O23 Mo9 O49 Mo5 177.2(2)
O5 Mo9 O49 Mo5 -93.8(2)
O35 Mo9 O49 Mo5 87.8(2)
O12 Mo9 O49 Mo5 -3.3(2)
O21 Mo13 O49 S2 -171.6(17)
O35 Mo13 O49 S2 130.5(4)
O16 Mo13 O49 S2 -44.7(4)
O24 Mo13 O49 S2 -135.7(4)
O15 Mo13 O49 S2 41.6(4)
O21 Mo13 O49 Mo9 57.5(19)
O35 Mo13 O49 Mo9 -0.4(2)
O16 Mo13 O49 Mo9 -175.6(2)
O24 Mo13 O49 Mo9 93.4(2)
O15 Mo13 O49 Mo9 -89.3(2)
O21 Mo13 O49 Mo5 -31.0(19)
O35 Mo13 O49 Mo5 -88.9(2)
O16 Mo13 O49 Mo5 95.9(2)
O24 Mo13 O49 Mo5 4.9(2)
O15 Mo13 O49 Mo5 -177.8(2)
O59 Mo5 O49 S2 -180(100)
O12 Mo5 O49 S2 -131.8(4)
O32 Mo5 O49 S2 -40.9(4)
O24 Mo5 O49 S2 132.2(4)
O54 Mo5 O49 S2 44.3(4)
O59 Mo5 O49 Mo9 -44.4(15)
O12 Mo5 O49 Mo9 3.5(2)
O32 Mo5 O49 Mo9 94.4(2)
O24 Mo5 O49 Mo9 -92.5(2)
O54 Mo5 O49 Mo9 179.6(2)
O59 Mo5 O49 Mo13 43.2(15)
O12 Mo5 O49 Mo13 91.1(2)
O32 Mo5 O49 Mo13 -178.0(2)
O24 Mo5 O49 Mo13 -4.9(2)
O54 Mo5 O49 Mo13 -92.8(2)
O60 Mo16 O51 Mo12 -132.7(6)
O46 Mo16 O51 Mo12 -29.4(6)
O43 Mo16 O51 Mo12 56.1(10)
O14 Mo16 O51 Mo12 128.6(6)
O57 Mo16 O51 Mo12 55.2(6)
O2 Mo16 O51 Mo12 15.6(4)
O31 Mo12 O51 Mo16 131.6(6)
O22 Mo12 O51 Mo16 29.2(6)
O41 Mo12 O51 Mo16 -58.0(9)
O11 Mo12 O51 Mo16 -129.2(6)
O58 Mo12 O51 Mo16 -55.9(6)
O5 Mo12 O51 Mo16 -47.9(6)
O53 Mo17 O54 Mo5 -135.1(6)
O45 Mo17 O54 Mo5 -32.6(7)
O34 Mo17 O54 Mo5 122.5(7)
O26 Mo17 O54 Mo5 43.2(11)
O18 Mo17 O54 Mo5 51.8(6)
O2 Mo17 O54 Mo5 35.6(6)
O59 Mo5 O54 Mo17 134.5(6)
O12 Mo5 O54 Mo17 -43.2(11)
O32 Mo5 O54 Mo17 32.4(6)
O24 Mo5 O54 Mo17 -124.9(7)
O49 Mo5 O54 Mo17 -52.4(6)
O60 Mo16 O57 S1 -174.2(14)
O46 Mo16 O57 S1 45.0(4)
O51 Mo16 O57 S1 -44.0(4)
O43 Mo16 O57 S1 136.4(5)
O14 Mo16 O57 S1 -133.5(5)
O2 Mo16 O57 S1 0.7(3)
O60 Mo16 O57 Mo6 48.5(16)
O46 Mo16 O57 Mo6 -92.2(2)
O51 Mo16 O57 Mo6 178.7(2)
O43 Mo16 O57 Mo6 -0.9(2)
O14 Mo16 O57 Mo6 89.2(2)
O2 Mo16 O57 Mo6 -136.6(2)
O60 Mo16 O57 Mo11 -38.2(16)
O46 Mo16 O57 Mo11 -179.0(2)
O51 Mo16 O57 Mo11 92.0(2)
O43 Mo16 O57 Mo11 -87.7(2)
O14 Mo16 O57 Mo11 2.4(2)
O2 Mo16 O57 Mo11 136.6(2)
O50 Mo6 O57 S1 165.8(16)
O3 Mo6 O57 S1 -47.9(4)
O43 Mo6 O57 S1 -142.1(4)
O6 Mo6 O57 S1 125.8(4)
O10 Mo6 O57 S1 39.5(4)
O50 Mo6 O57 Mo16 -51.2(18)
O3 Mo6 O57 Mo16 95.1(2)
O43 Mo6 O57 Mo16 0.9(2)
O6 Mo6 O57 Mo16 -91.2(2)
O10 Mo6 O57 Mo16 -177.5(2)
O50 Mo6 O57 Mo11 36.2(18)
O3 Mo6 O57 Mo11 -177.4(2)
O43 Mo6 O57 Mo11 88.4(2)
O6 Mo6 O57 Mo11 -3.81(19)
O10 Mo6 O57 Mo11 -90.1(2)
O52 Mo11 O57 S1 -162(2)
O6 Mo11 O57 S1 -125.8(4)
O14 Mo11 O57 S1 139.5(4)
O4 Mo11 O57 S1 46.6(4)
O1 Mo11 O57 S1 -37.4(4)
O3 Mo11 O57 S1 -127.7(5)
O52 Mo11 O57 Mo16 56(2)
O6 Mo11 O57 Mo16 92.2(2)
O14 Mo11 O57 Mo16 -2.5(2)
O4 Mo11 O57 Mo16 -95.4(2)
O1 Mo11 O57 Mo16 -179.4(2)
O3 Mo11 O57 Mo16 90.3(3)
O52 Mo11 O57 Mo6 -33(2)
O6 Mo11 O57 Mo6 3.91(19)
O14 Mo11 O57 Mo6 -90.8(2)
O4 Mo11 O57 Mo6 176.3(2)
O1 Mo11 O57 Mo6 92.3(2)
O3 Mo11 O57 Mo6 2.01(16)
O25 Mo4 O58 S1 178.5(11)
O19 Mo4 O58 S1 -40.2(4)
O2 Mo4 O58 S1 48.5(3)
O13 Mo4 O58 S1 -129.5(4)
O41 Mo4 O58 S1 141.4(4)
O25 Mo4 O58 Mo12 36.1(13)
O19 Mo4 O58 Mo12 177.4(2)
O2 Mo4 O58 Mo12 -93.9(2)
O13 Mo4 O58 Mo12 88.1(2)
O41 Mo4 O58 Mo12 -1.04(19)
O25 Mo4 O58 Mo15 -50.9(13)
O19 Mo4 O58 Mo15 90.5(2)
O2 Mo4 O58 Mo15 179.2(2)
O13 Mo4 O58 Mo15 1.2(2)
O41 Mo4 O58 Mo15 -88.0(2)
O31 Mo12 O58 S1 169.9(15)
O22 Mo12 O58 S1 -42.2(4)
O41 Mo12 O58 S1 -136.3(4)
O11 Mo12 O58 S1 130.4(4)
O51 Mo12 O58 S1 44.6(4)
O5 Mo12 O58 S1 -118.3(5)
O31 Mo12 O58 Mo4 -52.8(17)
O22 Mo12 O58 Mo4 95.2(2)
O41 Mo12 O58 Mo4 1.09(19)
O11 Mo12 O58 Mo4 -92.2(2)
O51 Mo12 O58 Mo4 -178.0(2)
O5 Mo12 O58 Mo4 19.01(16)
O31 Mo12 O58 Mo15 34.8(17)
O22 Mo12 O58 Mo15 -177.2(2)
O41 Mo12 O58 Mo15 88.7(2)
O11 Mo12 O58 Mo15 -4.6(2)
O51 Mo12 O58 Mo15 -90.4(2)
O5 Mo12 O58 Mo15 106.6(3)
O48 Mo15 O58 S1 178(2)
O13 Mo15 O58 S1 129.2(4)
O11 Mo15 O58 S1 -135.6(4)
O4 Mo15 O58 S1 -42.8(4)
O7 Mo15 O58 S1 41.2(4)
O6 Mo15 O58 S1 -29.1(3)
O48 Mo15 O58 Mo4 47(2)
O13 Mo15 O58 Mo4 -1.3(2)
O11 Mo15 O58 Mo4 93.9(2)
O4 Mo15 O58 Mo4 -173.3(2)
O7 Mo15 O58 Mo4 -89.3(2)
O6 Mo15 O58 Mo4 -159.57(19)
O48 Mo15 O58 Mo12 -42(2)
O13 Mo15 O58 Mo12 -90.4(2)
O11 Mo15 O58 Mo12 4.8(2)
O4 Mo15 O58 Mo12 97.6(2)
O7 Mo15 O58 Mo12 -178.5(2)
O6 Mo15 O58 Mo12 111.28(16)
Mo16 O57 S1 O39 -56.7(4)
Mo6 O57 S1 O39 68.3(4)
Mo11 O57 S1 O39 -179.8(3)
Mo16 O57 S1 O58 52.4(4)
Mo6 O57 S1 O58 177.4(3)
Mo11 O57 S1 O58 -70.7(4)
Mo3 O39 S1 O57 175.8(3)
Mo14 O39 S1 O57 -67.4(4)
Mo3 O39 S1 O58 66.5(4)
Mo14 O39 S1 O58 -176.6(3)
Mo4 O58 S1 O57 -178.2(3)
Mo12 O58 S1 O57 -53.1(4)
Mo15 O58 S1 O57 68.3(4)
Mo4 O58 S1 O39 -69.0(4)
Mo12 O58 S1 O39 56.1(4)
Mo15 O58 S1 O39 177.5(3)
Mo1 O20 S2 O49 67.4(4)
Mo18 O20 S2 O49 -177.4(3)
Mo1 O20 S2 O18 176.2(3)
Mo18 O20 S2 O18 -68.6(4)
Mo9 O49 S2 O20 -68.4(4)
Mo13 O49 S2 O20 176.9(3)
Mo5 O49 S2 O20 53.8(4)
Mo9 O49 S2 O18 -177.1(3)
Mo13 O49 S2 O18 68.2(4)
Mo5 O49 S2 O18 -54.9(4)
Mo8 O18 S2 O20 -178.8(3)
Mo7 O18 S2 O20 67.3(4)
Mo17 O18 S2 O20 -55.6(4)
Mo8 O18 S2 O49 -68.9(4)
Mo7 O18 S2 O49 177.2(3)
Mo17 O18 S2 O49 54.3(5)
C4 N2 C1 C2 -178.2(10)
C33 N2 C1 C2 60.5(13)
C31 N2 C1 C2 -57.7(12)
N2 C1 C2 C7 -179.0(10)
C33 N2 C4 C19 -57.3(15)
C1 N2 C4 C19 -178.8(11)
C31 N2 C4 C19 59.1(15)
C27 N4 C6 C24 58.1(12)
C8 N4 C6 C24 -179.0(9)
C12 N4 C6 C24 -61.1(12)
C1 C2 C7 C14 -178.4(11)
C6 N4 C8 C42 174.4(12)
C27 N4 C8 C42 -59.5(15)
C12 N4 C8 C42 53.4(15)
C55 N5 C9 C13 68.0(14)
C61 N5 C9 C13 -172.1(10)
C34 N5 C9 C13 -54.3(15)
C26 N1 C10 C23 55.9(12)
C25 N1 C10 C23 -64.4(12)
C15 N1 C10 C23 177.7(10)
C17 C3 C11 C18 -176.9(11)
C6 N4 C12 C38 -51.9(12)
C27 N4 C12 C38 -177.6(10)
C8 N4 C12 C38 65.2(11)
N5 C9 C13 C43 176.9(9)
C26 N1 C15 C47 -56.7(14)
C10 N1 C15 C47 -179.5(11)
C25 N1 C15 C47 60.4(14)
C32 N3 C18 C11 -171.7(11)
C36 N3 C18 C11 68.9(13)
C28 N3 C18 C11 -51.3(12)
C3 C11 C18 N3 -165.5(9)
N2 C4 C19 C20 163.6(13)
C4 C19 C20 C16 50(2)
N1 C10 C23 C53 -179.3(12)
C21 C5 C24 C6 177.8(11)
N4 C6 C24 C5 -177.1(10)
C26 N1 C25 C56 174.5(15)
C10 N1 C25 C56 -62.1(17)
C15 N1 C25 C56 55.0(18)
C10 N1 C26 C51 54.2(13)
C25 N1 C26 C51 176.9(12)
C15 N1 C26 C51 -65.3(13)
C6 N4 C27 C44 65.9(15)
C8 N4 C27 C44 -55.0(15)
C12 N4 C27 C44 -170.3(12)
C32 N3 C28 C39 57.1(15)
C18 N3 C28 C39 -59.9(14)
C36 N3 C28 C39 -179.6(12)
C4 N2 C31 C35 66.8(12)
C33 N2 C31 C35 -174.1(9)
C1 N2 C31 C35 -53.3(11)
C18 N3 C32 C74 -178.1(13)
C36 N3 C32 C74 -59.7(16)
C28 N3 C32 C74 63.1(16)
C4 N2 C33 C40 -61.5(13)
C1 N2 C33 C40 58.6(13)
C31 N2 C33 C40 -179.8(10)
C55 N5 C34 C64 -179.5(15)
C61 N5 C34 C64 61(2)
C9 N5 C34 C64 -57.9(18)
C48 C30 C35 C31 -175.8(12)
N2 C31 C35 C30 -171.3(10)
C32 N3 C36 C60 -61.9(18)
C18 N3 C36 C60 54.5(18)
C28 N3 C36 C60 174.3(15)
N4 C12 C38 C29 -178.6(10)
C57 C29 C38 C12 -176.4(12)
N3 C28 C39 C63 159.4(15)
N2 C33 C40 C22 174.3(10)
C69 C22 C40 C33 -177.0(14)
N4 C8 C42 C54 171.8(14)
C9 C13 C43 C59 177.2(11)
N4 C27 C44 C46 -73.4(18)
C27 C44 C46 C75 -170.6(16)
C66 C37 C47 C15 64(3)
N1 C15 C47 C37 174.1(13)
N1 C26 C51 C65 -166.7(16)
C10 C23 C53 C41 177.2(15)
C8 C42 C54 C87 -179(2)
C61 N5 C55 C62 54(3)
C34 N5 C55 C62 -63(2)
C9 N5 C55 C62 174.0(18)
N1 C25 C56 C73 112(3)
N3 C36 C60 C50 -150.7(18)
C71 C50 C60 C36 167(2)
C55 N5 C61 C67 51(3)
C34 N5 C61 C67 171(2)
C9 N5 C61 C67 -68(2)
N5 C55 C62 C68 -174(2)
C28 C39 C63 C49 -179.8(16)
N5 C34 C64 C79 170.8(15)
C26 C51 C65 C78 178(2)
N5 C61 C67 C52 174(2)
C70 C52 C67 C61 -72(3)
C55 C62 C68 C77 -80(3)
C25 C56 C73 C45 -174(2)
C76 C58 C74 C32 -68(3)
N3 C32 C74 C58 174.1(15)
C34 C64 C79 C86 -179(2)
